data_4322291
loop_
_publ_author_name
'Deborah Freedman'
'Thomas J. Emge'
'John G. Brennan'

_publ_contact_author 'J. G. Brennan'
_publ_contact_author_fax (732)-445-5312
_publ_section_title
;
 (THF)8Ln8E6(EPh)12 Cluster Reactivity: Systematic Control of Ln, E, EPh,
 and Neutral Donor Ligands
;
_journal_name_full 'Inorganic Chemistry'
_journal_page_first 4400
_journal_page_last 4404
_journal_paper_doi 10.1021/ic9905493
_journal_volume 38
_journal_year 1999
_chemical_formula_sum 'C116 H148 O11 S12 Se6 Sm8'
_chemical_formula_weight 3779.62
_chemical_name_systematic (THF)8Sm8Se6(SPh)12,3(THF)
_space_group_IT_number 2
_symmetry_cell_setting triclinic
_symmetry_space_group_name_Hall '-P 1'
_symmetry_space_group_name_H-M 'P -1'
_atom_sites_solution_hydrogens geom
_atom_sites_solution_primary direct
_atom_sites_solution_secondary difmap
_audit_creation_method SHELXL-97
_cell_angle_alpha 103.04(4)
_cell_angle_beta 94.71(4)
_cell_angle_gamma 94.28(3)
_cell_formula_units_Z 2
_cell_length_a 17.637(7)
_cell_length_b 18.337(5)
_cell_length_c 20.466(12)
_cell_measurement_reflns_used 3
_cell_measurement_temperature 153(5)
_cell_measurement_theta_max 13.7
_cell_measurement_theta_min 12.5
_cell_volume 6397(5)
_computing_cell_refinement CAD4
_computing_data_collection CAD4
_computing_data_reduction 'local programs'
_computing_molecular_graphics 'XPMA/ZORTEP (Zsolnai, 1997)'
_computing_structure_refinement 'SHELXL-97 (Sheldrick, 1997)'
_computing_structure_solution 'SHELXS-97 (Sheldrick, 1990)'
_diffrn_ambient_temperature 153(5)
_diffrn_measured_fraction_theta_full 0.979
_diffrn_measured_fraction_theta_max 0.979
_diffrn_measurement_device_type 'CAD4 diffractometer'
_diffrn_measurement_method \w-scans
_diffrn_radiation_monochromator graphite
_diffrn_radiation_source 'fine-focus sealed tube'
_diffrn_radiation_type MoK\a
_diffrn_radiation_wavelength 0.71073
_diffrn_reflns_av_R_equivalents 0.0307
_diffrn_reflns_av_sigmaI/netI 0.0253
_diffrn_reflns_limit_h_max 14
_diffrn_reflns_limit_h_min -16
_diffrn_reflns_limit_k_max 17
_diffrn_reflns_limit_k_min -17
_diffrn_reflns_limit_l_max 19
_diffrn_reflns_limit_l_min -19
_diffrn_reflns_number 11896
_diffrn_reflns_theta_full 20.02
_diffrn_reflns_theta_max 20.02
_diffrn_reflns_theta_min 2.05
_diffrn_standards_decay_% 2
_diffrn_standards_interval_time 3600
_diffrn_standards_number 3
_exptl_absorpt_coefficient_mu 5.566
_exptl_absorpt_correction_T_max 0.5920
_exptl_absorpt_correction_T_min 0.3881
_exptl_absorpt_correction_type numerical
_exptl_absorpt_process_details 'SHELX-76 (Sheldrick, 1976)'
_exptl_crystal_colour orange
_exptl_crystal_density_diffrn 1.962
_exptl_crystal_density_method 'not measured'
_exptl_crystal_description plates
_exptl_crystal_F_000 3648
_exptl_crystal_size_max 0.24
_exptl_crystal_size_mid 0.14
_exptl_crystal_size_min 0.08
_refine_diff_density_max 1.160
_refine_diff_density_min -1.273
_refine_diff_density_rms 0.143
_refine_ls_extinction_coef 0.000073(17)
_refine_ls_extinction_expression Fc^*^=kFc[1+0.001xFc^2^\l^3^/sin(2\q)]^-1/4^
_refine_ls_extinction_method SHELXL
_refine_ls_goodness_of_fit_ref 1.058
_refine_ls_hydrogen_treatment mixed
_refine_ls_matrix_type full
_refine_ls_number_parameters 1368
_refine_ls_number_reflns 11727
_refine_ls_number_restraints 2011
_refine_ls_restrained_S_all 1.010
_refine_ls_R_factor_all 0.0473
_refine_ls_R_factor_gt 0.0349
_refine_ls_shift/su_max 0.025
_refine_ls_shift/su_mean 0.000
_refine_ls_structure_factor_coef Fsqd
_refine_ls_weighting_details 'w=1/[\s^2^(Fo^2^)+(0.0400P)^2^+60.0000P] where P=(Fo^2^+2Fc^2^)/3'
_refine_ls_weighting_scheme calc
_refine_ls_wR_factor_gt 0.0845
_refine_ls_wR_factor_ref 0.0879
_reflns_number_gt 9795
_reflns_number_total 11727
_reflns_threshold_expression >2sigma(I)
_cod_data_source_file ic9905493_3.cif
_cod_data_source_block smsphse
_cod_depositor_comments
;
The following automatic conversions were performed:

'_refine_ls_weighting_scheme' value 'calc
w=1/[\s^2^(Fo^2^)+(0.0400P)^2^+60.0000P] where P=(Fo^2^+2Fc^2^)/3'
was changed to 'calc'. New tag '_refine_ls_weighting_details' was
created. The value of the new tag was set to
'w=1/[\s^2^(Fo^2^)+(0.0400P)^2^+60.0000P] where P=(Fo^2^+2Fc^2^)/3'.

Automatic conversion script
Id: cif_fix_values 3143 2015-03-26 13:38:13Z robertas 
;
_cod_database_code 4322291

loop_
_symmetry_equiv_pos_as_xyz
'x, y, z'
'-x, -y, -z'

loop_
_atom_site_label
_atom_site_type_symbol
_atom_site_fract_x
_atom_site_fract_y
_atom_site_fract_z
_atom_site_U_iso_or_equiv
_atom_site_adp_type
_atom_site_occupancy
_atom_site_calc_flag
_atom_site_refinement_flags
_atom_site_disorder_assembly
_atom_site_disorder_group
Sm1 Sm -0.04992(3) -0.66818(3) 0.03899(2) 0.01734(14) Uani 1 d U . .
Sm2 Sm -0.16055(3) -0.48790(3) 0.08530(2) 0.01807(15) Uani 1 d U . .
Sm3 Sm -0.14794(3) -0.45681(3) -0.10054(2) 0.01772(15) Uani 1 d U . .
Sm4 Sm -0.03773(3) -0.63949(3) -0.14792(2) 0.01755(15) Uani 1 d U . .
Se1 Se -0.13816(5) -0.58965(5) -0.04312(5) 0.0184(2) Uani 1 d U . .
Se2 Se -0.00793(5) -0.52088(5) 0.13290(5) 0.0179(2) Uani 1 d U . .
Se3 Se 0.07622(5) -0.62423(5) -0.03173(4) 0.0177(2) Uani 1 d U . .
S1 S -0.16698(13) -0.62588(13) 0.12666(12) 0.0195(6) Uani 1 d U . .
S2 S -0.27164(13) -0.47604(13) -0.02335(11) 0.0182(6) Uani 1 d U . .
S3 S -0.17498(13) -0.59098(13) -0.20299(12) 0.0205(6) Uani 1 d U . .
S4 S -0.09007(13) -0.76509(12) -0.09600(11) 0.0174(6) Uani 1 d U . .
S5 S 0.07713(13) -0.67857(13) 0.13095(11) 0.0189(6) Uani 1 d U . .
S6 S -0.10500(14) -0.38018(13) 0.20704(11) 0.0200(6) Uani 1 d U . .
C1 C -0.2577(5) -0.6811(5) 0.0981(5) 0.027(2) Uani 1 d U . .
C2 C -0.2956(6) -0.7099(6) 0.1441(6) 0.039(3) Uani 1 d U . .
H2 H -0.2742 -0.6997 0.1897 0.047 Uiso 1 calc R . .
C3 C -0.3649(6) -0.7538(6) 0.1246(6) 0.045(3) Uani 1 d U . .
H3 H -0.3913 -0.7722 0.1572 0.054 Uiso 1 calc R . .
C4 C -0.3950(6) -0.7706(7) 0.0588(6) 0.047(3) Uani 1 d U . .
H4 H -0.4410 -0.8028 0.0446 0.057 Uiso 1 calc R . .
C5 C -0.3574(6) -0.7399(6) 0.0132(6) 0.042(3) Uani 1 d U . .
H5 H -0.3791 -0.7495 -0.0324 0.050 Uiso 1 calc R . .
C6 C -0.2883(6) -0.6952(6) 0.0328(5) 0.033(2) Uani 1 d U . .
H6 H -0.2629 -0.6747 0.0009 0.040 Uiso 1 calc R . .
C7 C -0.3189(6) -0.3927(6) -0.0195(5) 0.027(2) Uani 1 d U . .
C8 C -0.3993(6) -0.3980(7) -0.0246(5) 0.040(3) Uani 1 d U . .
H8 H -0.4277 -0.4448 -0.0270 0.049 Uiso 1 calc R . .
C9 C -0.4365(7) -0.3345(7) -0.0261(6) 0.051(3) Uani 1 d U . .
H9 H -0.4907 -0.3376 -0.0286 0.062 Uiso 1 calc R . .
C10 C -0.3959(7) -0.2670(7) -0.0241(5) 0.048(3) Uani 1 d U . .
H10 H -0.4223 -0.2239 -0.0247 0.058 Uiso 1 calc R . .
C11 C -0.3174(7) -0.2612(6) -0.0212(5) 0.041(3) Uani 1 d U . .
H11 H -0.2891 -0.2149 -0.0209 0.049 Uiso 1 calc R . .
C12 C -0.2808(6) -0.3249(5) -0.0187(5) 0.032(2) Uani 1 d U . .
H12 H -0.2266 -0.3212 -0.0163 0.038 Uiso 1 calc R . .
C13 C -0.1755(6) -0.5715(6) -0.2846(5) 0.030(2) Uani 1 d U . .
C14 C -0.1398(6) -0.5074(6) -0.2967(5) 0.040(2) Uani 1 d U . .
H14 H -0.1099 -0.4727 -0.2606 0.048 Uiso 1 calc R . .
C15 C -0.1462(7) -0.4922(7) -0.3595(6) 0.055(3) Uani 1 d U . .
H15 H -0.1224 -0.4465 -0.3660 0.066 Uiso 1 calc R . .
C16 C -0.1873(8) -0.5433(7) -0.4136(6) 0.059(3) Uani 1 d U . .
H16 H -0.1919 -0.5335 -0.4573 0.071 Uiso 1 calc R . .
C17 C -0.2211(8) -0.6083(8) -0.4021(6) 0.061(3) Uani 1 d U . .
H17 H -0.2478 -0.6445 -0.4390 0.073 Uiso 1 calc R . .
C18 C -0.2178(7) -0.6230(6) -0.3390(5) 0.046(3) Uani 1 d U . .
H18 H -0.2438 -0.6675 -0.3323 0.055 Uiso 1 calc R . .
C19 C -0.0302(5) -0.8363(5) -0.1289(4) 0.020(2) Uani 1 d U . .
C20 C 0.0414(6) -0.8190(5) -0.1475(5) 0.026(2) Uani 1 d U . .
H20 H 0.0611 -0.7679 -0.1402 0.031 Uiso 1 calc R . .
C21 C 0.0851(6) -0.8758(5) -0.1769(5) 0.030(2) Uani 1 d U . .
H21 H 0.1338 -0.8631 -0.1901 0.036 Uiso 1 calc R . .
C22 C 0.0575(6) -0.9499(5) -0.1866(5) 0.032(2) Uani 1 d U . .
H22 H 0.0871 -0.9886 -0.2065 0.039 Uiso 1 calc R . .
C23 C -0.0137(6) -0.9680(5) -0.1673(5) 0.031(2) Uani 1 d U . .
H23 H -0.0325 -1.0193 -0.1735 0.037 Uiso 1 calc R . .
C24 C -0.0574(6) -0.9119(5) -0.1391(5) 0.025(2) Uani 1 d U . .
H24 H -0.1064 -0.9248 -0.1266 0.031 Uiso 1 calc R . .
C25 C 0.1127(5) -0.7664(5) 0.0985(5) 0.022(2) Uani 1 d U . .
C26 C 0.1043(6) -0.8006(5) 0.0294(5) 0.027(2) Uani 1 d U . .
H26 H 0.0830 -0.7750 -0.0021 0.033 Uiso 1 calc R . .
C27 C 0.1271(6) -0.8718(6) 0.0075(5) 0.037(3) Uani 1 d U . .
H27 H 0.1221 -0.8942 -0.0395 0.045 Uiso 1 calc R . .
C28 C 0.1568(6) -0.9109(6) 0.0518(5) 0.038(3) Uani 1 d U . .
H28 H 0.1709 -0.9603 0.0358 0.046 Uiso 1 calc R . .
C29 C 0.1658(6) -0.8779(5) 0.1192(5) 0.030(2) Uani 1 d U . .
H29 H 0.1877 -0.9039 0.1503 0.036 Uiso 1 calc R . .
C30 C 0.1429(5) -0.8064(5) 0.1425(5) 0.025(2) Uani 1 d U . .
H30 H 0.1481 -0.7847 0.1895 0.030 Uiso 1 calc R . .
C31 C -0.1719(5) -0.3108(5) 0.2129(5) 0.021(2) Uani 1 d U . .
C32 C -0.2131(5) -0.2967(5) 0.1570(5) 0.029(2) Uani 1 d U . .
H32 H -0.2035 -0.3220 0.1131 0.035 Uiso 1 calc R . .
C33 C -0.2682(6) -0.2459(6) 0.1648(5) 0.035(2) Uani 1 d U . .
H33 H -0.2967 -0.2382 0.1260 0.042 Uiso 1 calc R . .
C34 C -0.2822(6) -0.2070(6) 0.2270(5) 0.038(3) Uani 1 d U . .
H34 H -0.3196 -0.1719 0.2315 0.046 Uiso 1 calc R . .
C35 C -0.2414(6) -0.2193(6) 0.2830(5) 0.039(3) Uani 1 d U . .
H35 H -0.2504 -0.1918 0.3264 0.047 Uiso 1 calc R . .
C36 C -0.1869(6) -0.2716(6) 0.2774(5) 0.036(2) Uani 1 d U . .
H36 H -0.1603 -0.2805 0.3167 0.043 Uiso 1 calc R . .
O1 O -0.0875(4) -0.7864(3) 0.0705(3) 0.0243(14) Uani 1 d U . .
O2 O -0.2768(4) -0.4829(4) 0.1445(3) 0.0287(15) Uani 1 d U . .
O3 O -0.2522(4) -0.4276(3) -0.1750(3) 0.0270(15) Uani 1 d U . .
O4 O -0.0674(3) -0.7390(3) -0.2510(3) 0.0266(15) Uani 1 d U . .
C73 C -0.0948(6) -0.7888(5) 0.1399(5) 0.029(2) Uani 1 d U . .
H73A H -0.1491 -0.7894 0.1491 0.034 Uiso 1 calc R . .
H73B H -0.0654 -0.7448 0.1712 0.034 Uiso 1 calc R . .
C74 C -0.0633(6) -0.8598(5) 0.1475(5) 0.032(2) Uani 1 d U . .
H74A H -0.0835 -0.8777 0.1855 0.039 Uiso 1 calc R . .
H74B H -0.0068 -0.8535 0.1545 0.039 Uiso 1 calc R . .
C75 C -0.0914(7) -0.9121(6) 0.0812(5) 0.044(3) Uani 1 d U . .
H75A H -0.0550 -0.9501 0.0681 0.052 Uiso 1 calc R . .
H75B H -0.1419 -0.9384 0.0836 0.052 Uiso 1 calc R . .
C76 C -0.0975(7) -0.8635(5) 0.0322(5) 0.039(3) Uani 1 d U . .
H76A H -0.0575 -0.8728 0.0009 0.047 Uiso 1 calc R . .
H76B H -0.1481 -0.8743 0.0056 0.047 Uiso 1 calc R . .
C77 C -0.2751(6) -0.4889(7) 0.2139(5) 0.041(3) Uani 1 d U . .
H77A H -0.2284 -0.4609 0.2407 0.049 Uiso 1 calc R . .
H77B H -0.2764 -0.5422 0.2167 0.049 Uiso 1 calc R . .
C78 C -0.3436(7) -0.4558(8) 0.2387(6) 0.060(3) Uani 1 d U . .
H78A H -0.3348 -0.4003 0.2526 0.072 Uiso 1 calc R . .
H78B H -0.3595 -0.4754 0.2772 0.072 Uiso 1 calc R . .
C79 C -0.4018(7) -0.4806(8) 0.1786(6) 0.064(3) Uani 1 d U . .
H79A H -0.4434 -0.4470 0.1812 0.077 Uiso 1 calc R . .
H79B H -0.4241 -0.5329 0.1742 0.077 Uiso 1 calc R . .
C80 C -0.3552(6) -0.4747(7) 0.1212(6) 0.049(3) Uani 1 d U . .
H80A H -0.3737 -0.5149 0.0807 0.059 Uiso 1 calc R . .
H80B H -0.3587 -0.4253 0.1097 0.059 Uiso 1 calc R . .
C81 C -0.2562(6) -0.3631(6) -0.2054(5) 0.037(2) Uani 1 d U . .
H81A H -0.2127 -0.3589 -0.2325 0.044 Uiso 1 calc R . .
H81B H -0.2549 -0.3160 -0.1702 0.044 Uiso 1 calc R . .
C82 C -0.3316(6) -0.3773(6) -0.2501(6) 0.047(3) Uani 1 d U . .
H82A H -0.3536 -0.3297 -0.2519 0.056 Uiso 1 calc R . .
H82B H -0.3252 -0.4051 -0.2965 0.056 Uiso 1 calc R . .
C83 C -0.3802(6) -0.4242(6) -0.2150(6) 0.045(3) Uani 1 d U . .
H83A H -0.4238 -0.4531 -0.2459 0.054 Uiso 1 calc R . .
H83B H -0.3999 -0.3926 -0.1753 0.054 Uiso 1 calc R . .
C84 C -0.3248(6) -0.4753(6) -0.1943(5) 0.034(2) Uani 1 d U . .
H84A H -0.3414 -0.4945 -0.1558 0.041 Uiso 1 calc R . .
H84B H -0.3200 -0.5185 -0.2323 0.041 Uiso 1 calc R . .
C85 C -0.0191(6) -0.7689(7) -0.3030(5) 0.047(3) Uani 1 d U . .
H85A H 0.0266 -0.7876 -0.2833 0.057 Uiso 1 calc R . .
H85B H -0.0022 -0.7297 -0.3264 0.057 Uiso 1 calc R . .
C86 C -0.0693(7) -0.8335(7) -0.3520(6) 0.057(3) Uani 1 d U . .
H86A H -0.0584 -0.8361 -0.3991 0.069 Uiso 1 calc R . .
H86B H -0.0610 -0.8823 -0.3409 0.069 Uiso 1 calc R . .
C87 C -0.1483(6) -0.8139(7) -0.3419(5) 0.045(3) Uani 1 d U . .
H87A H -0.1857 -0.8589 -0.3565 0.054 Uiso 1 calc R . .
H87B H -0.1627 -0.7757 -0.3667 0.054 Uiso 1 calc R . .
C88 C -0.1433(6) -0.7835(6) -0.2677(5) 0.032(2) Uani 1 d U . .
H88A H -0.1849 -0.7511 -0.2555 0.038 Uiso 1 calc R . .
H88B H -0.1463 -0.8246 -0.2437 0.038 Uiso 1 calc R . .
Sm5 Sm -0.47601(3) 0.19220(3) -0.44007(2) 0.01978(15) Uani 1 d U . .
Sm6 Sm -0.39636(3) 0.07939(3) -0.60674(2) 0.01931(15) Uani 1 d U . .
Sm7 Sm -0.32342(3) -0.06635(3) -0.50631(2) 0.01925(15) Uani 1 d U . .
Sm8 Sm -0.40258(3) 0.04604(3) -0.34034(2) 0.01928(15) Uani 1 d U . .
Se4 Se -0.35661(5) 0.08793(5) -0.46332(5) 0.0193(2) Uani 1 d U . .
Se5 Se -0.54984(5) 0.10113(5) -0.56734(5) 0.0191(2) Uani 1 d U . .
Se6 Se -0.55438(5) 0.07979(5) -0.38284(5) 0.0201(2) Uani 1 d U . .
S7 S -0.37139(14) 0.23270(13) -0.53302(12) 0.0205(6) Uani 1 d U . .
S8 S -0.27189(13) -0.01172(13) -0.61826(12) 0.0215(6) Uani 1 d U . .
S9 S -0.25544(13) -0.00723(13) -0.37079(12) 0.0206(6) Uani 1 d U . .
S10 S -0.37494(13) 0.20602(13) -0.31995(11) 0.0187(6) Uani 1 d U . .
S11 S -0.63251(13) 0.22330(13) -0.42731(12) 0.0195(6) Uani 1 d U . .
S12 S -0.49087(14) 0.01881(13) -0.73206(12) 0.0219(6) Uani 1 d U . .
C37 C -0.4010(6) 0.2854(5) -0.5914(5) 0.027(2) Uani 1 d U . .
C38 C -0.4583(6) 0.2575(6) -0.6446(5) 0.032(2) Uani 1 d U . .
H38 H -0.4876 0.2114 -0.6460 0.039 Uiso 1 calc R . .
C39 C -0.4737(6) 0.2948(6) -0.6950(5) 0.037(2) Uani 1 d U . .
H39 H -0.5126 0.2742 -0.7308 0.045 Uiso 1 calc R . .
C40 C -0.4326(7) 0.3619(6) -0.6933(6) 0.044(3) Uani 1 d U . .
H40 H -0.4418 0.3876 -0.7282 0.053 Uiso 1 calc R . .
C41 C -0.3782(7) 0.3912(6) -0.6407(6) 0.051(3) Uani 1 d U . .
H41 H -0.3507 0.4384 -0.6384 0.061 Uiso 1 calc R . .
C42 C -0.3626(6) 0.3542(6) -0.5914(5) 0.040(3) Uani 1 d U . .
H42 H -0.3241 0.3761 -0.5557 0.048 Uiso 1 calc R . .
C43 C -0.1847(6) 0.0486(6) -0.6043(5) 0.032(2) Uani 1 d U . .
C44 C -0.1277(6) 0.0267(7) -0.6467(5) 0.039(2) Uani 1 d U . .
H44 H -0.1345 -0.0198 -0.6792 0.046 Uiso 1 calc R . .
C45 C -0.0610(6) 0.0746(7) -0.6401(6) 0.051(3) Uani 1 d U . .
H45 H -0.0214 0.0596 -0.6674 0.061 Uiso 1 calc R . .
C46 C -0.0515(7) 0.1430(8) -0.5949(6) 0.058(3) Uani 1 d U . .
H46 H -0.0062 0.1755 -0.5919 0.070 Uiso 1 calc R . .
C47 C -0.1079(7) 0.1647(7) -0.5538(6) 0.050(3) Uani 1 d U . .
H47 H -0.1008 0.2119 -0.5221 0.060 Uiso 1 calc R . .
C48 C -0.1748(6) 0.1185(6) -0.5580(5) 0.035(2) Uani 1 d U . .
H48 H -0.2135 0.1340 -0.5297 0.042 Uiso 1 calc R . .
C49 C -0.2202(5) -0.0874(5) -0.3487(5) 0.024(2) Uani 1 d U . .
C50 C -0.2554(6) -0.1599(5) -0.3746(5) 0.028(2) Uani 1 d U . .
H50 H -0.3036 -0.1666 -0.4006 0.034 Uiso 1 calc R . .
C51 C -0.2215(6) -0.2229(6) -0.3633(5) 0.034(2) Uani 1 d U . .
H51 H -0.2463 -0.2720 -0.3812 0.041 Uiso 1 calc R . .
C52 C -0.1519(6) -0.2128(6) -0.3259(5) 0.037(2) Uani 1 d U . .
H52 H -0.1280 -0.2554 -0.3185 0.044 Uiso 1 calc R . .
C53 C -0.1165(6) -0.1427(6) -0.2992(5) 0.036(2) Uani 1 d U . .
H53 H -0.0682 -0.1367 -0.2734 0.043 Uiso 1 calc R . .
C54 C -0.1505(6) -0.0801(6) -0.3096(5) 0.030(2) Uani 1 d U . .
H54 H -0.1259 -0.0313 -0.2897 0.036 Uiso 1 calc R . .
C55 C -0.4123(5) 0.2559(5) -0.2458(5) 0.023(2) Uani 1 d U . .
C56 C -0.4878(6) 0.2465(5) -0.2329(5) 0.029(2) Uani 1 d U . .
H56 H -0.5230 0.2119 -0.2649 0.035 Uiso 1 calc R . .
C57 C -0.5131(6) 0.2863(6) -0.1746(5) 0.040(3) Uani 1 d U . .
H57 H -0.5649 0.2786 -0.1662 0.049 Uiso 1 calc R . .
C58 C -0.4626(7) 0.3374(6) -0.1286(5) 0.043(3) Uani 1 d U . .
H58 H -0.4799 0.3659 -0.0888 0.051 Uiso 1 calc R . .
C59 C -0.3884(6) 0.3471(6) -0.1400(5) 0.039(3) Uani 1 d U . .
H59 H -0.3537 0.3824 -0.1082 0.047 Uiso 1 calc R . .
C60 C -0.3629(6) 0.3057(6) -0.1978(5) 0.033(2) Uani 1 d U . .
H60 H -0.3103 0.3117 -0.2045 0.040 Uiso 1 calc R . .
C61 C -0.6499(5) 0.2947(5) -0.4715(5) 0.027(2) Uani 1 d U . .
C62 C -0.6096(6) 0.3034(6) -0.5254(5) 0.031(2) Uani 1 d U . .
H62 H -0.5741 0.2687 -0.5413 0.038 Uiso 1 calc R . .
C63 C -0.6210(6) 0.3624(6) -0.5559(6) 0.040(3) Uani 1 d U . .
H63 H -0.5941 0.3673 -0.5933 0.048 Uiso 1 calc R . .
C64 C -0.6709(7) 0.4138(6) -0.5326(6) 0.046(3) Uani 1 d U . .
H64 H -0.6779 0.4543 -0.5536 0.056 Uiso 1 calc R . .
C65 C -0.7110(6) 0.4069(6) -0.4789(6) 0.042(3) Uani 1 d U . .
H65 H -0.7452 0.4427 -0.4625 0.050 Uiso 1 calc R . .
C66 C -0.7007(6) 0.3469(6) -0.4492(6) 0.035(2) Uani 1 d U . .
H66 H -0.7291 0.3415 -0.4128 0.043 Uiso 1 calc R . .
C67 C -0.5411(5) 0.0829(5) -0.7680(5) 0.025(2) Uani 1 d U . .
C68 C -0.5204(6) 0.0999(6) -0.8269(5) 0.041(3) Uani 1 d U . .
H68 H -0.4767 0.0799 -0.8455 0.049 Uiso 1 calc R . .
C69 C -0.5612(7) 0.1450(7) -0.8595(6) 0.048(3) Uani 1 d U . .
H69 H -0.5447 0.1566 -0.8993 0.058 Uiso 1 calc R . .
C70 C -0.6259(6) 0.1732(6) -0.8340(5) 0.039(3) Uani 1 d U . .
H70 H -0.6555 0.2026 -0.8570 0.046 Uiso 1 calc R . .
C71 C -0.6470(6) 0.1580(6) -0.7748(5) 0.032(2) Uani 1 d U . .
H71 H -0.6907 0.1781 -0.7560 0.038 Uiso 1 calc R . .
C72 C -0.6050(5) 0.1140(5) -0.7430(5) 0.025(2) Uani 1 d U . .
H72 H -0.6203 0.1043 -0.7021 0.030 Uiso 1 calc R . .
O5 O -0.4646(4) 0.3292(4) -0.4002(4) 0.0418(17) Uani 1 d U . .
O6 O -0.3195(4) 0.1310(3) -0.6844(3) 0.0296(15) Uani 1 d U . .
O7 O -0.1930(3) -0.1037(4) -0.5054(3) 0.0293(15) Uani 1 d U . .
O8 O -0.3388(4) 0.0749(4) -0.2243(3) 0.0321(16) Uani 1 d U . .
C89 C -0.4958(7) 0.3712(6) -0.3422(6) 0.050(3) Uani 1 d U . .
H89A H -0.4577 0.3818 -0.3021 0.060 Uiso 1 calc R . .
H89B H -0.5418 0.3428 -0.3325 0.060 Uiso 1 calc R . .
C90 C -0.5154(7) 0.4404(6) -0.3590(7) 0.058(3) Uani 1 d U . .
H90A H -0.5664 0.4334 -0.3848 0.070 Uiso 1 calc R . .
H90B H -0.5152 0.4810 -0.3178 0.070 Uiso 1 calc R . .
C91 C -0.4571(9) 0.4576(7) -0.3990(7) 0.077(4) Uani 1 d U . .
H91A H -0.4123 0.4867 -0.3699 0.092 Uiso 1 calc R . .
H91B H -0.4764 0.4876 -0.4303 0.092 Uiso 1 calc R . .
C92 C -0.4362(8) 0.3864(7) -0.4362(8) 0.075(3) Uani 1 d U . .
H92A H -0.3801 0.3877 -0.4369 0.091 Uiso 1 calc R . .
H92B H -0.4603 0.3748 -0.4833 0.091 Uiso 1 calc R . .
C93 C -0.3079(6) 0.0843(6) -0.7497(5) 0.043(3) Uani 1 d U . .
H93A H -0.3547 0.0791 -0.7813 0.052 Uiso 1 calc R . .
H93B H -0.2969 0.0335 -0.7449 0.052 Uiso 1 calc R . .
C94 C -0.2438(6) 0.1196(6) -0.7757(6) 0.046(3) Uani 1 d U . .
H94A H -0.2619 0.1389 -0.8151 0.056 Uiso 1 calc R . .
H94B H -0.2063 0.0830 -0.7896 0.056 Uiso 1 calc R . .
C95 C -0.2083(6) 0.1832(6) -0.7190(5) 0.040(3) Uani 1 d U . .
H95A H -0.1667 0.1669 -0.6917 0.048 Uiso 1 calc R . .
H95B H -0.1881 0.2264 -0.7361 0.048 Uiso 1 calc R . .
C96 C -0.2750(6) 0.2023(6) -0.6792(5) 0.035(2) Uani 1 d U . .
H96A H -0.2572 0.2263 -0.6315 0.043 Uiso 1 calc R . .
H96B H -0.3058 0.2370 -0.6982 0.043 Uiso 1 calc R . .
C97 C -0.1649(6) -0.1777(6) -0.5238(6) 0.042(3) Uani 1 d U . .
H97A H -0.2025 -0.2140 -0.5559 0.051 Uiso 1 calc R . .
H97B H -0.1527 -0.1977 -0.4835 0.051 Uiso 1 calc R . .
C98 C -0.0939(7) -0.1612(7) -0.5562(6) 0.060(3) Uani 1 d U . .
H98A H -0.0542 -0.1935 -0.5459 0.072 Uiso 1 calc R . .
H98B H -0.1057 -0.1716 -0.6057 0.072 Uiso 1 calc R . .
C99 C -0.0660(7) -0.0811(7) -0.5294(6) 0.049(3) Uani 1 d U . .
H99A H -0.0611 -0.0549 -0.5664 0.059 Uiso 1 calc R . .
H99B H -0.0158 -0.0758 -0.5024 0.059 Uiso 1 calc R . .
C100 C -0.1272(6) -0.0500(6) -0.4854(5) 0.035(2) Uani 1 d U . .
H10A H -0.1098 -0.0443 -0.4372 0.042 Uiso 1 calc R . .
H10B H -0.1391 -0.0004 -0.4928 0.042 Uiso 1 calc R . .
C101 C -0.3727(7) 0.1174(7) -0.1672(5) 0.050(3) Uani 1 d U . .
H10C H -0.4290 0.1139 -0.1766 0.060 Uiso 1 calc R . .
H10D H -0.3524 0.1710 -0.1564 0.060 Uiso 1 calc R . .
C102 C -0.3510(8) 0.0822(8) -0.1121(6) 0.066(3) Uani 1 d U . .
H10E H -0.3452 0.1197 -0.0684 0.080 Uiso 1 calc R . .
H10F H -0.3903 0.0414 -0.1102 0.080 Uiso 1 calc R . .
C103 C -0.2788(7) 0.0521(8) -0.1264(6) 0.064(3) Uani 1 d U . .
H10G H -0.2792 0.0006 -0.1188 0.077 Uiso 1 calc R . .
H10H H -0.2363 0.0841 -0.0963 0.077 Uiso 1 calc R . .
C104 C -0.2683(6) 0.0508(7) -0.1986(5) 0.048(3) Uani 1 d U . .
H10I H -0.2239 0.0858 -0.2019 0.058 Uiso 1 calc R . .
H10J H -0.2605 -0.0004 -0.2238 0.058 Uiso 1 calc R . .
O9 O 0.4455(5) 0.0793(6) -0.0417(5) 0.090(3) Uani 1 d DU . .
C105 C 0.4019(8) 0.0933(8) -0.1019(6) 0.083(4) Uani 1 d DU . .
H10K H 0.4203 0.0648 -0.1437 0.100 Uiso 1 calc R . .
H10L H 0.4074 0.1475 -0.1017 0.100 Uiso 1 calc R . .
C106 C 0.3213(7) 0.0675(9) -0.0975(7) 0.094(4) Uani 1 d DU . .
H10M H 0.2926 0.1107 -0.0794 0.113 Uiso 1 calc R . .
H10N H 0.2962 0.0410 -0.1425 0.113 Uiso 1 calc R . .
C107 C 0.3242(8) 0.0161(10) -0.0514(9) 0.116(5) Uani 1 d DU . .
H10O H 0.2920 0.0322 -0.0144 0.140 Uiso 1 calc R . .
H10P H 0.3048 -0.0357 -0.0762 0.140 Uiso 1 calc R . .
C108 C 0.4021(8) 0.0179(9) -0.0247(8) 0.103(4) Uani 1 d DU . .
H10Q H 0.4054 0.0249 0.0249 0.124 Uiso 1 calc R . .
H10R H 0.4228 -0.0301 -0.0441 0.124 Uiso 1 calc R . .
O1A O -0.079(2) 0.3907(19) 0.3110(13) 0.224(8) Uiso 0.696(17) d PDU A 1
C1A C -0.152(2) 0.413(3) 0.3351(19) 0.221(10) Uiso 0.696(17) d PDU A 1
H1A1 H -0.1566 0.4668 0.3367 0.265 Uiso 0.696(17) calc PR A 1
H1A2 H -0.1957 0.3829 0.3044 0.265 Uiso 0.696(17) calc PR A 1
C2A C -0.154(2) 0.399(2) 0.4024(18) 0.212(10) Uiso 0.696(17) d PDU A 1
H2A1 H -0.1612 0.4461 0.4351 0.254 Uiso 0.696(17) calc PR A 1
H2A2 H -0.1974 0.3614 0.4027 0.254 Uiso 0.696(17) calc PR A 1
C3A C -0.082(2) 0.371(2) 0.4214(15) 0.219(12) Uiso 0.696(17) d PDU A 1
H3A1 H -0.0920 0.3267 0.4405 0.263 Uiso 0.696(17) calc PR A 1
H3A2 H -0.0500 0.4105 0.4555 0.263 Uiso 0.696(17) calc PR A 1
C4A C -0.0436(19) 0.350(2) 0.359(2) 0.225(11) Uiso 0.696(17) d PDU A 1
H4A1 H 0.0120 0.3659 0.3682 0.270 Uiso 0.696(17) calc PR A 1
H4A2 H -0.0511 0.2953 0.3400 0.270 Uiso 0.696(17) calc PR A 1
O1B O -0.087(4) 0.486(3) 0.323(3) 0.201(14) Uiso 0.304(17) d PDU A 2
C1B C -0.141(4) 0.440(4) 0.352(4) 0.200 Uiso 0.304(17) d PDU A 2
H1B1 H -0.1427 0.4629 0.4008 0.240 Uiso 0.304(17) calc PR A 2
H1B2 H -0.1930 0.4373 0.3288 0.240 Uiso 0.304(17) calc PR A 2
C2B C -0.114(5) 0.365(4) 0.343(5) 0.219(9) Uiso 0.304(17) d PDU A 2
H2B1 H -0.0976 0.3551 0.3869 0.263 Uiso 0.304(17) calc PR A 2
H2B2 H -0.1559 0.3265 0.3198 0.263 Uiso 0.304(17) calc PR A 2
C3B C -0.050(5) 0.363(4) 0.301(5) 0.223(12) Uiso 0.304(17) d PDU A 2
H3B1 H -0.0579 0.3181 0.2629 0.268 Uiso 0.304(17) calc PR A 2
H3B2 H -0.0014 0.3595 0.3286 0.268 Uiso 0.304(17) calc PR A 2
C4B C -0.046(4) 0.433(5) 0.277(4) 0.215(14) Uiso 0.304(17) d PDU A 2
H4B1 H 0.0080 0.4531 0.2775 0.258 Uiso 0.304(17) calc PR A 2
H4B2 H -0.0708 0.4235 0.2302 0.258 Uiso 0.304(17) calc PR A 2
O1C O 0.0777(5) 0.3438(5) 0.4589(4) 0.005 Uiso 0.594(7) d PDU B 1
C1C C 0.0773(17) 0.4080(8) 0.5159(9) 0.125(8) Uiso 0.594(7) d PDU B 1
H1C1 H 0.0403 0.4427 0.5051 0.150 Uiso 0.594(7) calc PR B 1
H1C2 H 0.1286 0.4360 0.5272 0.150 Uiso 0.594(7) calc PR B 1
C2C C 0.0548(8) 0.3770(8) 0.5728(6) 0.005 Uiso 0.594(7) d PDU B 1
H2C1 H 0.1007 0.3694 0.6008 0.006 Uiso 0.594(7) calc PR B 1
H2C2 H 0.0242 0.4119 0.6015 0.006 Uiso 0.594(7) calc PR B 1
C3C C 0.0114(15) 0.3081(11) 0.5449(9) 0.105(7) Uiso 0.594(7) d PDU B 1
H3C1 H -0.0435 0.3134 0.5494 0.126 Uiso 0.594(7) calc PR B 1
H3C2 H 0.0274 0.2694 0.5686 0.126 Uiso 0.594(7) calc PR B 1
C4C C 0.024(2) 0.2855(13) 0.4727(11) 0.186(12) Uiso 0.594(7) d PDU B 1
H4C1 H 0.0458 0.2363 0.4631 0.223 Uiso 0.594(7) calc PR B 1
H4C2 H -0.0247 0.2808 0.4439 0.223 Uiso 0.594(7) calc PR B 1
O1D O 0.0582(12) 0.3571(11) 0.5552(10) 0.059(6) Uiso 0.406(7) d PDU B 2
C1D C -0.0155(13) 0.3676(17) 0.5819(19) 0.093(9) Uiso 0.406(7) d PDU B 2
H1D1 H -0.0255 0.3330 0.6116 0.111 Uiso 0.406(7) calc PR B 2
H1D2 H -0.0572 0.3577 0.5447 0.111 Uiso 0.406(7) calc PR B 2
C2D C -0.011(2) 0.446(2) 0.620(3) 0.182(14) Uiso 0.406(7) d PDU B 2
H2D1 H -0.0509 0.4727 0.6014 0.218 Uiso 0.406(7) calc PR B 2
H2D2 H -0.0182 0.4481 0.6680 0.218 Uiso 0.406(7) calc PR B 2
C3D C 0.064(2) 0.4811(12) 0.615(2) 0.159(14) Uiso 0.406(7) d PDU B 2
H3D1 H 0.0849 0.5151 0.6589 0.191 Uiso 0.406(7) calc PR B 2
H3D2 H 0.0618 0.5105 0.5802 0.191 Uiso 0.406(7) calc PR B 2
C4D C 0.1121(13) 0.4179(16) 0.5970(18) 0.097(9) Uiso 0.406(7) d PDU B 2
H4D1 H 0.1540 0.4314 0.5712 0.116 Uiso 0.406(7) calc PR B 2
H4D2 H 0.1343 0.4034 0.6377 0.116 Uiso 0.406(7) calc PR B 2

loop_
_atom_site_aniso_label
_atom_site_aniso_U_11
_atom_site_aniso_U_22
_atom_site_aniso_U_33
_atom_site_aniso_U_23
_atom_site_aniso_U_13
_atom_site_aniso_U_12
Sm1 0.0178(3) 0.0169(3) 0.0171(3) 0.0038(2) 0.0008(2) 0.0016(2)
Sm2 0.0175(3) 0.0187(3) 0.0172(3) 0.0023(2) 0.0021(2) 0.0026(2)
Sm3 0.0161(3) 0.0194(3) 0.0164(3) 0.0023(2) -0.0018(2) 0.0023(2)
Sm4 0.0181(3) 0.0175(3) 0.0156(3) 0.0013(2) 0.0000(2) 0.0016(2)
Se1 0.0195(6) 0.0183(5) 0.0169(5) 0.0024(4) 0.0015(4) 0.0040(4)
Se2 0.0152(6) 0.0176(5) 0.0197(5) 0.0022(4) 0.0005(4) 0.0016(4)
Se3 0.0187(6) 0.0178(5) 0.0151(5) 0.0016(4) -0.0007(4) 0.0016(4)
S1 0.0185(14) 0.0201(14) 0.0203(14) 0.0054(11) 0.0042(11) 0.0003(11)
S2 0.0171(14) 0.0189(13) 0.0172(13) 0.0024(11) -0.0020(11) 0.0028(11)
S3 0.0179(14) 0.0228(14) 0.0181(13) 0.0009(11) -0.0036(11) 0.0024(11)
S4 0.0221(14) 0.0136(13) 0.0150(13) 0.0008(10) -0.0007(11) 0.0024(11)
S5 0.0198(14) 0.0197(14) 0.0170(13) 0.0047(11) -0.0018(11) 0.0026(11)
S6 0.0199(14) 0.0212(14) 0.0148(13) -0.0036(11) -0.0001(11) 0.0012(11)
C1 0.015(4) 0.032(5) 0.035(5) 0.009(4) 0.002(4) -0.001(4)
C2 0.034(5) 0.045(6) 0.044(5) 0.025(5) 0.002(4) -0.003(4)
C3 0.036(6) 0.050(6) 0.052(5) 0.019(5) 0.015(5) -0.007(5)
C4 0.030(6) 0.051(6) 0.060(6) 0.015(5) 0.005(5) -0.007(5)
C5 0.040(6) 0.044(6) 0.036(5) 0.000(5) 0.001(4) -0.006(5)
C6 0.030(5) 0.032(5) 0.032(5) 0.002(4) 0.002(4) -0.006(4)
C7 0.031(5) 0.033(5) 0.017(5) 0.003(4) 0.002(4) 0.017(4)
C8 0.033(5) 0.055(5) 0.041(6) 0.019(5) 0.010(5) 0.019(4)
C9 0.037(6) 0.075(6) 0.054(6) 0.028(6) 0.013(5) 0.031(4)
C10 0.063(6) 0.056(5) 0.033(6) 0.014(5) 0.008(5) 0.036(5)
C11 0.061(6) 0.039(5) 0.026(5) 0.011(5) 0.003(5) 0.017(5)
C12 0.042(5) 0.029(5) 0.023(5) 0.004(4) -0.005(5) 0.011(4)
C13 0.030(6) 0.039(5) 0.022(4) 0.004(4) -0.001(4) 0.011(4)
C14 0.044(6) 0.046(6) 0.029(5) 0.010(4) 0.007(5) 0.004(5)
C15 0.070(7) 0.059(6) 0.040(6) 0.021(5) 0.007(5) 0.011(5)
C16 0.073(7) 0.072(7) 0.034(5) 0.016(5) -0.004(5) 0.021(6)
C17 0.071(7) 0.069(6) 0.034(5) 0.002(5) -0.016(6) 0.012(6)
C18 0.053(6) 0.047(6) 0.034(5) 0.004(4) -0.012(5) 0.006(5)
C19 0.023(5) 0.019(4) 0.014(5) -0.001(4) -0.006(4) 0.004(4)
C20 0.031(5) 0.019(4) 0.024(5) -0.004(4) 0.005(4) 0.001(4)
C21 0.035(5) 0.029(5) 0.028(5) 0.006(4) 0.007(4) 0.006(4)
C22 0.046(5) 0.022(4) 0.027(5) -0.002(4) 0.004(5) 0.014(4)
C23 0.036(5) 0.015(4) 0.034(6) -0.001(4) -0.011(4) -0.001(4)
C24 0.027(5) 0.023(4) 0.026(5) 0.006(4) -0.004(4) 0.003(4)
C25 0.021(5) 0.020(4) 0.025(5) 0.009(4) 0.001(4) -0.004(4)
C26 0.036(6) 0.022(5) 0.023(4) 0.005(4) -0.007(4) 0.002(4)
C27 0.048(6) 0.029(5) 0.030(5) -0.002(4) -0.004(5) 0.009(5)
C28 0.045(6) 0.025(5) 0.043(5) 0.003(4) -0.004(5) 0.014(5)
C29 0.028(5) 0.026(5) 0.035(5) 0.008(4) -0.007(5) 0.001(4)
C30 0.023(5) 0.022(5) 0.027(5) 0.006(4) -0.008(4) -0.002(4)
C31 0.017(5) 0.017(5) 0.027(5) -0.002(4) 0.007(4) -0.004(4)
C32 0.027(5) 0.031(5) 0.029(5) 0.006(4) 0.005(4) 0.003(4)
C33 0.030(6) 0.040(6) 0.036(5) 0.008(5) 0.002(5) 0.008(4)
C34 0.026(6) 0.040(6) 0.045(5) 0.001(5) 0.005(4) 0.011(5)
C35 0.035(6) 0.044(6) 0.028(5) -0.012(5) 0.005(4) 0.007(4)
C36 0.030(6) 0.045(6) 0.027(5) -0.005(4) 0.002(4) 0.009(4)
O1 0.033(4) 0.019(3) 0.023(3) 0.010(3) 0.005(3) 0.000(3)
O2 0.023(3) 0.042(4) 0.024(3) 0.012(3) 0.005(3) 0.005(3)
O3 0.027(4) 0.027(4) 0.026(4) 0.009(3) -0.008(3) 0.002(3)
O4 0.019(4) 0.034(4) 0.022(3) -0.003(3) 0.002(3) 0.002(3)
C73 0.041(6) 0.024(5) 0.024(4) 0.013(4) 0.007(5) -0.002(4)
C74 0.039(6) 0.027(5) 0.034(5) 0.013(4) 0.001(5) 0.006(4)
C75 0.064(7) 0.026(5) 0.040(5) 0.013(4) -0.003(5) -0.003(5)
C76 0.059(6) 0.024(4) 0.032(5) 0.005(4) -0.004(5) -0.002(5)
C77 0.036(5) 0.058(6) 0.031(5) 0.011(5) 0.013(4) 0.001(5)
C78 0.054(6) 0.081(7) 0.053(5) 0.021(6) 0.031(5) 0.015(6)
C79 0.043(5) 0.092(8) 0.071(7) 0.034(6) 0.024(5) 0.020(6)
C80 0.027(5) 0.078(7) 0.049(5) 0.022(6) 0.006(4) 0.012(5)
C81 0.038(5) 0.032(5) 0.042(6) 0.014(4) -0.007(4) 0.006(4)
C82 0.050(6) 0.045(6) 0.043(6) 0.015(5) -0.024(5) 0.004(5)
C83 0.031(5) 0.055(6) 0.043(6) 0.007(5) -0.016(5) 0.004(4)
C84 0.028(5) 0.042(5) 0.031(5) 0.012(4) -0.008(4) -0.006(4)
C85 0.035(5) 0.064(6) 0.030(5) -0.015(5) 0.008(4) 0.001(5)
C86 0.049(6) 0.063(7) 0.043(6) -0.019(5) 0.008(5) -0.006(5)
C87 0.039(5) 0.051(6) 0.034(5) -0.010(5) -0.001(5) -0.005(5)
C88 0.031(5) 0.032(5) 0.028(5) 0.001(4) -0.001(4) -0.002(4)
Sm5 0.0178(3) 0.0199(3) 0.0192(3) 0.0000(2) -0.0006(2) 0.0025(2)
Sm6 0.0172(3) 0.0221(3) 0.0174(3) 0.0025(2) 0.0016(2) 0.0015(2)
Sm7 0.0156(3) 0.0231(3) 0.0177(3) 0.0021(2) 0.0001(2) 0.0028(2)
Sm8 0.0173(3) 0.0232(3) 0.0154(3) 0.0018(2) -0.0013(2) 0.0014(2)
Se4 0.0182(6) 0.0212(5) 0.0168(5) 0.0012(4) 0.0002(4) 0.0030(4)
Se5 0.0157(6) 0.0228(6) 0.0165(5) 0.0003(4) -0.0001(4) 0.0011(4)
Se6 0.0178(6) 0.0217(6) 0.0189(6) 0.0023(4) -0.0018(4) 0.0012(4)
S7 0.0214(15) 0.0190(13) 0.0198(14) 0.0023(11) 0.0001(11) 0.0009(11)
S8 0.0195(14) 0.0247(14) 0.0216(14) 0.0053(11) 0.0061(11) 0.0064(11)
S9 0.0163(14) 0.0252(14) 0.0185(13) 0.0026(11) -0.0020(11) 0.0033(11)
S10 0.0173(14) 0.0196(13) 0.0163(13) 0.0003(10) -0.0017(11) -0.0009(11)
S11 0.0151(14) 0.0203(14) 0.0216(14) 0.0015(11) -0.0003(11) 0.0040(11)
S12 0.0215(15) 0.0278(15) 0.0154(13) 0.0036(11) 0.0014(11) 0.0024(11)
C37 0.028(5) 0.024(4) 0.025(5) 0.004(4) 0.002(4) 0.000(4)
C38 0.030(5) 0.031(5) 0.033(5) 0.003(4) -0.004(4) 0.001(4)
C39 0.031(6) 0.044(6) 0.036(5) 0.009(5) -0.002(4) 0.002(4)
C40 0.053(6) 0.040(6) 0.044(6) 0.022(5) -0.007(5) 0.006(5)
C41 0.065(7) 0.034(6) 0.053(6) 0.019(5) -0.009(5) -0.009(5)
C42 0.049(6) 0.028(5) 0.040(6) 0.008(4) -0.012(5) -0.004(4)
C43 0.019(4) 0.045(5) 0.033(5) 0.011(4) 0.005(4) 0.005(4)
C44 0.023(5) 0.057(6) 0.040(6) 0.015(5) 0.007(4) 0.007(4)
C45 0.025(5) 0.084(7) 0.048(6) 0.026(5) 0.006(5) 0.002(5)
C46 0.036(6) 0.078(7) 0.061(7) 0.026(5) 0.000(5) -0.017(5)
C47 0.044(6) 0.058(6) 0.043(6) 0.011(5) -0.011(5) -0.012(5)
C48 0.029(5) 0.038(5) 0.038(6) 0.011(4) 0.000(4) 0.000(4)
C49 0.022(5) 0.032(4) 0.018(5) 0.005(4) 0.001(4) 0.004(4)
C50 0.026(5) 0.034(4) 0.025(5) 0.009(4) -0.001(4) 0.002(4)
C51 0.035(5) 0.037(5) 0.030(5) 0.005(5) 0.005(4) 0.009(4)
C52 0.037(6) 0.041(5) 0.038(6) 0.015(5) 0.007(4) 0.014(5)
C53 0.029(5) 0.042(5) 0.037(6) 0.014(5) -0.004(4) 0.006(4)
C54 0.027(5) 0.033(5) 0.029(5) 0.007(4) -0.002(4) -0.001(4)
C55 0.026(5) 0.022(5) 0.018(4) 0.004(4) 0.002(4) -0.002(4)
C56 0.025(5) 0.028(5) 0.027(5) -0.005(4) 0.002(4) -0.005(4)
C57 0.032(5) 0.048(6) 0.036(6) -0.001(5) 0.014(4) -0.006(5)
C58 0.048(6) 0.043(6) 0.031(5) -0.006(4) 0.009(5) 0.000(5)
C59 0.040(5) 0.036(6) 0.030(5) -0.005(4) -0.006(5) -0.012(5)
C60 0.035(5) 0.035(6) 0.024(5) 0.004(4) -0.002(4) -0.007(4)
C61 0.019(5) 0.023(5) 0.033(5) 0.001(4) -0.005(4) -0.001(4)
C62 0.033(6) 0.030(5) 0.032(5) 0.010(4) -0.004(4) 0.002(4)
C63 0.042(6) 0.033(6) 0.043(6) 0.010(4) -0.003(5) 0.002(5)
C64 0.049(6) 0.037(6) 0.054(6) 0.016(5) -0.006(5) 0.007(5)
C65 0.037(6) 0.031(5) 0.056(6) 0.007(5) 0.000(5) 0.012(5)
C66 0.027(5) 0.028(5) 0.050(6) 0.007(4) -0.003(4) 0.003(4)
C67 0.016(5) 0.033(5) 0.024(5) 0.006(4) -0.001(4) -0.003(4)
C68 0.035(6) 0.054(6) 0.041(6) 0.022(5) 0.012(4) 0.011(5)
C69 0.049(6) 0.065(7) 0.042(6) 0.030(5) 0.012(5) 0.011(5)
C70 0.039(6) 0.045(6) 0.037(5) 0.022(5) -0.001(5) 0.007(5)
C71 0.031(5) 0.038(6) 0.027(5) 0.005(4) -0.001(4) 0.008(4)
C72 0.023(5) 0.034(5) 0.018(5) 0.006(4) 0.000(4) 0.002(4)
O5 0.037(4) 0.017(3) 0.063(5) -0.008(3) 0.003(3) 0.004(3)
O6 0.030(4) 0.031(4) 0.029(3) 0.009(3) 0.012(3) -0.003(3)
O7 0.020(3) 0.038(4) 0.026(4) 0.003(3) -0.004(3) 0.005(3)
O8 0.035(4) 0.039(4) 0.019(3) 0.004(3) -0.008(3) 0.005(3)
C89 0.074(7) 0.026(5) 0.043(6) -0.004(4) 0.001(5) -0.008(5)
C90 0.065(7) 0.033(5) 0.070(7) -0.004(5) 0.006(5) 0.010(5)
C91 0.109(8) 0.040(5) 0.080(8) 0.011(5) 0.026(6) -0.008(6)
C92 0.079(8) 0.048(5) 0.097(8) 0.005(5) 0.036(6) -0.007(6)
C93 0.044(6) 0.055(6) 0.029(5) 0.007(4) 0.012(5) -0.004(5)
C94 0.041(6) 0.050(6) 0.047(6) 0.006(5) 0.020(5) -0.003(5)
C95 0.034(5) 0.049(6) 0.039(6) 0.014(4) 0.012(4) 0.000(4)
C96 0.029(5) 0.039(5) 0.039(6) 0.012(4) 0.009(4) -0.003(4)
C97 0.037(5) 0.046(5) 0.045(6) 0.006(5) 0.009(5) 0.016(4)
C98 0.036(6) 0.077(6) 0.057(7) -0.009(6) 0.013(5) 0.006(5)
C99 0.038(5) 0.063(6) 0.048(6) 0.015(5) 0.010(5) 0.009(5)
C100 0.026(5) 0.048(5) 0.029(5) 0.008(4) -0.004(4) 0.000(4)
C101 0.057(6) 0.049(6) 0.035(5) -0.007(5) -0.012(5) 0.015(5)
C102 0.086(7) 0.079(7) 0.040(5) 0.017(5) 0.015(5) 0.027(6)
C103 0.063(7) 0.100(8) 0.032(5) 0.020(6) -0.011(5) 0.020(6)
C104 0.037(6) 0.076(7) 0.028(5) 0.011(5) -0.013(4) 0.006(5)
O9 0.089(6) 0.100(7) 0.093(6) 0.038(6) 0.018(5) 0.019(5)
C105 0.107(8) 0.085(8) 0.061(7) 0.012(6) 0.027(6) 0.023(7)
C106 0.099(7) 0.098(8) 0.079(8) 0.004(6) 0.014(6) 0.022(7)
C107 0.110(7) 0.116(9) 0.127(9) 0.039(7) 0.016(8) -0.001(7)
C108 0.113(8) 0.106(8) 0.098(8) 0.040(7) 0.017(7) 0.003(7)

loop_
_atom_type_symbol
_atom_type_description
_atom_type_scat_dispersion_real
_atom_type_scat_dispersion_imag
_atom_type_scat_source
C C 0.0033 0.0016 'International Tables Vol C Tables 4.2.6.8 and 6.1.1.4'
H H 0.0000 0.0000 'International Tables Vol C Tables 4.2.6.8 and 6.1.1.4'
O O 0.0106 0.0060 'International Tables Vol C Tables 4.2.6.8 and 6.1.1.4'
S S 0.1246 0.1234 'International Tables Vol C Tables 4.2.6.8 and 6.1.1.4'
Se Se -0.0929 2.2259 'International Tables Vol C Tables 4.2.6.8 and 6.1.1.4'
Sm Sm -0.1638 3.4418 'International Tables Vol C Tables 4.2.6.8 and 6.1.1.4'

loop_
_geom_angle_atom_site_label_1
_geom_angle_atom_site_label_2
_geom_angle_atom_site_label_3
_geom_angle
_geom_angle_site_symmetry_1
_geom_angle_site_symmetry_3
_geom_angle_publ_flag
O1 Sm1 S5 78.23(16) . . ?
O1 Sm1 S1 77.61(15) . . ?
S5 Sm1 S1 102.79(8) . . ?
O1 Sm1 Se1 128.34(15) . . ?
S5 Sm1 Se1 152.90(6) . . ?
S1 Sm1 Se1 81.12(6) . . ?
O1 Sm1 Se3 131.85(15) . . ?
S5 Sm1 Se3 79.44(6) . . ?
S1 Sm1 Se3 149.30(5) . . ?
Se1 Sm1 Se3 83.97(4) . . ?
O1 Sm1 S4 80.96(15) . . ?
S5 Sm1 S4 126.01(7) . . ?
S1 Sm1 S4 120.39(8) . . ?
Se1 Sm1 S4 70.42(6) . . ?
Se3 Sm1 S4 78.69(7) . . ?
O1 Sm1 Se2 125.88(14) . . ?
S5 Sm1 Se2 70.59(6) . . ?
S1 Sm1 Se2 68.02(6) . . ?
Se1 Sm1 Se2 86.70(5) . . ?
Se3 Sm1 Se2 84.52(5) . . ?
S4 Sm1 Se2 152.75(5) . . ?
O2 Sm2 S1 77.89(16) . . ?
O2 Sm2 S6 80.03(16) . . ?
S1 Sm2 S6 102.80(8) . . ?
O2 Sm2 S2 80.35(15) . . ?
S1 Sm2 S2 117.29(8) . . ?
S6 Sm2 S2 129.89(7) . . ?
O2 Sm2 Se3 131.57(15) . 2_545 ?
S1 Sm2 Se3 149.63(5) . 2_545 ?
S6 Sm2 Se3 79.36(7) . 2_545 ?
S2 Sm2 Se3 80.25(6) . 2_545 ?
O2 Sm2 Se1 127.22(15) . . ?
S1 Sm2 Se1 80.93(6) . . ?
S6 Sm2 Se1 152.24(6) . . ?
S2 Sm2 Se1 67.69(6) . . ?
Se3 Sm2 Se1 84.00(5) 2_545 . ?
O2 Sm2 Se2 128.06(15) . . ?
S1 Sm2 Se2 68.60(6) . . ?
S6 Sm2 Se2 70.56(6) . . ?
S2 Sm2 Se2 150.43(6) . . ?
Se3 Sm2 Se2 84.18(4) 2_545 . ?
Se1 Sm2 Se2 85.85(5) . . ?
O3 Sm3 S3 77.82(16) . . ?
O3 Sm3 S2 80.89(16) . . ?
S3 Sm3 S2 100.17(8) . . ?
O3 Sm3 S5 79.83(15) . 2_545 ?
S3 Sm3 S5 119.54(8) . 2_545 ?
S2 Sm3 S5 130.32(7) . 2_545 ?
O3 Sm3 Se3 131.59(15) . 2_545 ?
S3 Sm3 Se3 149.78(6) . 2_545 ?
S2 Sm3 Se3 81.15(7) . 2_545 ?
S5 Sm3 Se3 78.49(6) 2_545 2_545 ?
O3 Sm3 Se2 126.30(15) . 2_545 ?
S3 Sm3 Se2 79.81(6) . 2_545 ?
S2 Sm3 Se2 151.34(5) . 2_545 ?
S5 Sm3 Se2 70.16(6) 2_545 2_545 ?
Se3 Sm3 Se2 85.00(5) 2_545 2_545 ?
O3 Sm3 Se1 128.79(15) . . ?
S3 Sm3 Se1 69.14(6) . . ?
S2 Sm3 Se1 68.28(6) . . ?
S5 Sm3 Se1 150.81(5) 2_545 . ?
Se3 Sm3 Se1 83.81(5) 2_545 . ?
Se2 Sm3 Se1 85.42(4) 2_545 . ?
O4 Sm4 S4 78.03(16) . . ?
O4 Sm4 S3 80.02(15) . . ?
S4 Sm4 S3 104.33(8) . . ?
O4 Sm4 S6 82.03(15) . 2_545 ?
S4 Sm4 S6 126.81(7) . 2_545 ?
S3 Sm4 S6 119.99(8) . 2_545 ?
O4 Sm4 Se1 127.58(15) . . ?
S4 Sm4 Se1 70.65(6) . . ?
S3 Sm4 Se1 68.85(6) . . ?
S6 Sm4 Se1 150.15(5) 2_545 . ?
O4 Sm4 Se2 129.18(15) . 2_545 ?
S4 Sm4 Se2 152.23(5) . 2_545 ?
S3 Sm4 Se2 78.90(6) . 2_545 ?
S6 Sm4 Se2 69.89(6) 2_545 2_545 ?
Se1 Sm4 Se2 85.51(4) . 2_545 ?
O4 Sm4 Se3 131.23(15) . . ?
S4 Sm4 Se3 79.28(6) . . ?
S3 Sm4 Se3 147.79(6) . . ?
S6 Sm4 Se3 78.07(6) 2_545 . ?
Se1 Sm4 Se3 82.89(5) . . ?
Se2 Sm4 Se3 83.93(5) 2_545 . ?
Sm1 Se1 Sm4 86.98(5) . . ?
Sm1 Se1 Sm2 85.11(5) . . ?
Sm4 Se1 Sm2 148.55(4) . . ?
Sm1 Se1 Sm3 147.80(4) . . ?
Sm4 Se1 Sm3 85.13(4) . . ?
Sm2 Se1 Sm3 85.56(5) . . ?
Sm3 Se2 Sm4 85.50(4) 2_545 2_545 ?
Sm3 Se2 Sm2 146.32(4) 2_545 . ?
Sm4 Se2 Sm2 85.99(4) 2_545 . ?
Sm3 Se2 Sm1 85.42(5) 2_545 . ?
Sm4 Se2 Sm1 146.54(4) 2_545 . ?
Sm2 Se2 Sm1 83.97(5) . . ?
Sm2 Se3 Sm3 86.58(5) 2_545 2_545 ?
Sm2 Se3 Sm1 150.40(4) 2_545 . ?
Sm3 Se3 Sm1 86.08(5) 2_545 . ?
Sm2 Se3 Sm4 86.47(5) 2_545 . ?
Sm3 Se3 Sm4 151.20(4) 2_545 . ?
Sm1 Se3 Sm4 86.30(5) . . ?
C1 S1 Sm2 111.8(3) . . ?
C1 S1 Sm1 113.2(3) . . ?
Sm2 S1 Sm1 86.89(7) . . ?
C7 S2 Sm3 103.9(3) . . ?
C7 S2 Sm2 120.9(3) . . ?
Sm3 S2 Sm2 88.12(8) . . ?
C13 S3 Sm3 111.0(3) . . ?
C13 S3 Sm4 117.7(3) . . ?
Sm3 S3 Sm4 88.23(8) . . ?
C19 S4 Sm4 103.8(3) . . ?
C19 S4 Sm1 120.0(3) . . ?
Sm4 S4 Sm1 87.20(7) . . ?
C25 S5 Sm1 106.2(3) . . ?
C25 S5 Sm3 119.1(3) . 2_545 ?
Sm1 S5 Sm3 87.22(7) . 2_545 ?
C31 S6 Sm2 103.6(3) . . ?
C31 S6 Sm4 120.8(3) . 2_545 ?
Sm2 S6 Sm4 87.83(8) . 2_545 ?
C6 C1 C2 119.9(9) . . ?
C6 C1 S1 121.8(8) . . ?
C2 C1 S1 118.4(8) . . ?
C1 C2 C3 120.8(10) . . ?
C4 C3 C2 120.0(10) . . ?
C3 C4 C5 118.8(11) . . ?
C4 C5 C6 121.1(11) . . ?
C1 C6 C5 119.3(10) . . ?
C12 C7 C8 118.0(9) . . ?
C12 C7 S2 122.6(8) . . ?
C8 C7 S2 119.1(8) . . ?
C9 C8 C7 119.4(11) . . ?
C10 C9 C8 120.7(11) . . ?
C9 C10 C11 120.8(11) . . ?
C10 C11 C12 117.9(11) . . ?
C7 C12 C11 123.2(11) . . ?
C14 C13 C18 118.1(10) . . ?
C14 C13 S3 123.8(8) . . ?
C18 C13 S3 118.1(8) . . ?
C13 C14 C15 121.8(11) . . ?
C14 C15 C16 120.3(12) . . ?
C17 C16 C15 118.1(12) . . ?
C16 C17 C18 122.4(12) . . ?
C17 C18 C13 119.4(11) . . ?
C20 C19 C24 118.5(9) . . ?
C20 C19 S4 122.1(7) . . ?
C24 C19 S4 119.4(7) . . ?
C19 C20 C21 120.9(9) . . ?
C22 C21 C20 119.9(10) . . ?
C21 C22 C23 119.8(9) . . ?
C24 C23 C22 120.3(9) . . ?
C23 C24 C19 120.6(9) . . ?
C30 C25 C26 117.9(9) . . ?
C30 C25 S5 119.6(7) . . ?
C26 C25 S5 122.2(7) . . ?
C27 C26 C25 119.8(9) . . ?
C28 C27 C26 121.7(10) . . ?
C29 C28 C27 119.1(10) . . ?
C28 C29 C30 120.1(9) . . ?
C25 C30 C29 121.4(9) . . ?
C32 C31 C36 118.1(9) . . ?
C32 C31 S6 123.2(7) . . ?
C36 C31 S6 118.6(8) . . ?
C31 C32 C33 120.7(9) . . ?
C34 C33 C32 121.5(10) . . ?
C33 C34 C35 118.9(10) . . ?
C34 C35 C36 121.4(10) . . ?
C35 C36 C31 119.4(10) . . ?
C73 O1 C76 106.2(7) . . ?
C73 O1 Sm1 121.6(5) . . ?
C76 O1 Sm1 131.8(5) . . ?
C77 O2 C80 107.8(7) . . ?
C77 O2 Sm2 121.7(5) . . ?
C80 O2 Sm2 130.5(6) . . ?
C81 O3 C84 108.4(7) . . ?
C81 O3 Sm3 128.9(5) . . ?
C84 O3 Sm3 122.6(5) . . ?
C85 O4 C88 107.9(7) . . ?
C85 O4 Sm4 130.2(5) . . ?
C88 O4 Sm4 121.9(5) . . ?
O1 C73 C74 104.8(8) . . ?
C73 C74 C75 101.9(8) . . ?
C76 C75 C74 105.3(8) . . ?
O1 C76 C75 107.4(8) . . ?
O2 C77 C78 105.4(9) . . ?
C77 C78 C79 102.9(10) . . ?
C78 C79 C80 102.3(10) . . ?
O2 C80 C79 106.1(9) . . ?
O3 C81 C82 105.8(8) . . ?
C83 C82 C81 102.3(8) . . ?
C82 C83 C84 102.2(9) . . ?
O3 C84 C83 104.4(8) . . ?
O4 C85 C86 105.2(8) . . ?
C87 C86 C85 103.7(9) . . ?
C86 C87 C88 102.3(9) . . ?
O4 C88 C87 104.2(8) . . ?
O5 Sm5 S10 81.30(18) . . ?
O5 Sm5 S11 77.48(17) . . ?
S10 Sm5 S11 118.73(8) . . ?
O5 Sm5 Se5 128.25(18) . . ?
S10 Sm5 Se5 149.67(6) . . ?
S11 Sm5 Se5 79.36(6) . . ?
O5 Sm5 Se6 128.40(18) . . ?
S10 Sm5 Se6 80.49(6) . . ?
S11 Sm5 Se6 70.14(6) . . ?
Se5 Sm5 Se6 84.03(5) . . ?
O5 Sm5 S7 80.55(18) . . ?
S10 Sm5 S7 101.89(8) . . ?
S11 Sm5 S7 129.44(7) . . ?
Se5 Sm5 S7 79.67(6) . . ?
Se6 Sm5 S7 150.58(5) . . ?
O5 Sm5 Se4 130.15(16) . . ?
S10 Sm5 Se4 68.85(6) . . ?
S11 Sm5 Se4 152.00(5) . . ?
Se5 Sm5 Se4 84.20(5) . . ?
Se6 Sm5 Se4 85.80(4) . . ?
S7 Sm5 Se4 68.39(6) . . ?
O6 Sm6 S8 77.31(16) . . ?
O6 Sm6 S7 80.87(16) . . ?
S8 Sm6 S7 119.71(8) . . ?
O6 Sm6 S12 80.20(16) . . ?
S8 Sm6 S12 102.79(8) . . ?
S7 Sm6 S12 127.64(8) . . ?
O6 Sm6 Se5 132.79(15) . . ?
S8 Sm6 Se5 148.31(6) . . ?
S7 Sm6 Se5 80.62(6) . . ?
S12 Sm6 Se5 77.66(7) . . ?
O6 Sm6 Se4 127.86(15) . . ?
S8 Sm6 Se4 81.40(7) . . ?
S7 Sm6 Se4 69.59(6) . . ?
S12 Sm6 Se4 151.41(6) . . ?
Se5 Sm6 Se4 84.25(5) . . ?
O6 Sm6 Se6 126.70(15) . 2_454 ?
S8 Sm6 Se6 67.71(6) . 2_454 ?
S7 Sm6 Se6 151.64(6) . 2_454 ?
S12 Sm6 Se6 70.38(6) . 2_454 ?
Se5 Sm6 Se6 83.21(4) . 2_454 ?
Se4 Sm6 Se6 85.77(5) . 2_454 ?
O6 Sm6 Sm7 123.15(15) . . ?
S8 Sm6 Sm7 46.87(5) . . ?
S7 Sm6 Sm7 114.38(6) . . ?
S12 Sm6 Sm7 116.90(6) . . ?
Se5 Sm6 Sm7 104.05(4) . . ?
Se4 Sm6 Sm7 46.80(4) . . ?
Se6 Sm6 Sm7 48.08(3) 2_454 . ?
O6 Sm6 Sm8 125.26(15) . 2_454 ?
S8 Sm6 Sm8 111.34(6) . 2_454 ?
S7 Sm6 Sm8 127.00(6) . 2_454 ?
S12 Sm6 Sm8 45.09(6) . 2_454 ?
Se5 Sm6 Sm8 47.10(3) . 2_454 ?
Se4 Sm6 Sm8 106.77(5) . 2_454 ?
Se6 Sm6 Sm8 46.27(3) 2_454 2_454 ?
Sm7 Sm6 Sm8 90.01(4) . 2_454 ?
O7 Sm7 S9 74.80(16) . . ?
O7 Sm7 S8 79.30(16) . . ?
S9 Sm7 S8 122.09(8) . . ?
O7 Sm7 Se4 122.77(15) . . ?
S9 Sm7 Se4 71.23(6) . . ?
S8 Sm7 Se4 81.53(6) . . ?
O7 Sm7 Se5 131.64(15) . 2_454 ?
S9 Sm7 Se5 80.05(7) . 2_454 ?
S8 Sm7 Se5 148.08(6) . 2_454 ?
Se4 Sm7 Se5 85.40(4) . 2_454 ?
O7 Sm7 S11 84.58(16) . 2_454 ?
S9 Sm7 S11 127.34(8) . 2_454 ?
S8 Sm7 S11 99.95(8) . 2_454 ?
Se4 Sm7 S11 152.04(5) . 2_454 ?
Se5 Sm7 S11 78.83(6) 2_454 2_454 ?
O7 Sm7 Se6 131.76(15) . 2_454 ?
S9 Sm7 Se6 152.80(6) . 2_454 ?
S8 Sm7 Se6 67.07(6) . 2_454 ?
Se4 Sm7 Se6 86.26(5) . 2_454 ?
Se5 Sm7 Se6 83.18(5) 2_454 2_454 ?
S11 Sm7 Se6 69.16(6) 2_454 2_454 ?
O7 Sm7 Sm6 123.18(15) . . ?
S9 Sm7 Sm6 117.12(6) . . ?
S8 Sm7 Sm6 46.14(5) . . ?
Se4 Sm7 Sm6 47.68(4) . . ?
Se5 Sm7 Sm6 104.98(4) 2_454 . ?
S11 Sm7 Sm6 114.77(6) 2_454 . ?
Se6 Sm7 Sm6 47.77(3) 2_454 . ?
O7 Sm7 Sm8 121.69(15) . . ?
S9 Sm7 Sm8 46.93(6) . . ?
S8 Sm7 Sm8 129.19(6) . . ?
Se4 Sm7 Sm8 47.76(4) . . ?
Se5 Sm7 Sm8 47.59(4) 2_454 . ?
S11 Sm7 Sm8 125.69(6) 2_454 . ?
Se6 Sm7 Sm8 106.41(5) 2_454 . ?
Sm6 Sm7 Sm8 90.63(4) . . ?
O7 Sm7 Sm5 130.04(15) . 2_454 ?
S9 Sm7 Sm5 125.52(6) . 2_454 ?
S8 Sm7 Sm5 110.89(6) . 2_454 ?
Se4 Sm7 Sm5 107.19(4) . 2_454 ?
Se5 Sm7 Sm5 46.36(4) 2_454 2_454 ?
S11 Sm7 Sm5 45.93(5) 2_454 2_454 ?
Se6 Sm7 Sm5 46.43(4) 2_454 2_454 ?
Sm6 Sm7 Sm5 89.99(3) . 2_454 ?
Sm8 Sm7 Sm5 90.36(4) . 2_454 ?
O8 Sm8 S12 76.44(17) . 2_454 ?
O8 Sm8 S10 81.32(16) . . ?
S12 Sm8 S10 121.03(7) 2_454 . ?
O8 Sm8 Se6 127.12(16) . . ?
S12 Sm8 Se6 71.55(6) 2_454 . ?
S10 Sm8 Se6 80.62(6) . . ?
O8 Sm8 S9 81.59(16) . . ?
S12 Sm8 S9 125.56(7) 2_454 . ?
S10 Sm8 S9 103.56(7) . . ?
Se6 Sm8 S9 151.11(6) . . ?
O8 Sm8 Se5 129.18(16) . 2_454 ?
S12 Sm8 Se5 77.98(6) 2_454 2_454 ?
S10 Sm8 Se5 148.90(6) . 2_454 ?
Se6 Sm8 Se5 83.42(5) . 2_454 ?
S9 Sm8 Se5 78.80(6) . 2_454 ?
O8 Sm8 Se4 131.21(16) . . ?
S12 Sm8 Se4 152.20(6) 2_454 . ?
S10 Sm8 Se4 68.78(6) . . ?
Se6 Sm8 Se4 85.86(5) . . ?
S9 Sm8 Se4 69.77(6) . . ?
Se5 Sm8 Se4 83.64(5) 2_454 . ?
O8 Sm8 Sm7 127.14(16) . . ?
S12 Sm8 Sm7 123.88(6) 2_454 . ?
S10 Sm8 Sm7 113.18(6) . . ?
Se6 Sm8 Sm7 105.66(5) . . ?
S9 Sm8 Sm7 46.07(6) . . ?
Se5 Sm8 Sm7 46.84(3) 2_454 . ?
Se4 Sm8 Sm7 46.42(3) . . ?
O8 Sm8 Sm6 122.31(16) . 2_454 ?
S12 Sm8 Sm6 46.04(6) 2_454 2_454 ?
S10 Sm8 Sm6 127.34(6) . 2_454 ?
Se6 Sm8 Sm6 47.03(3) . 2_454 ?
S9 Sm8 Sm6 124.55(6) . 2_454 ?
Se5 Sm8 Sm6 46.58(3) 2_454 2_454 ?
Se4 Sm8 Sm6 106.48(5) . 2_454 ?
Sm7 Sm8 Sm6 89.89(4) . 2_454 ?
Sm7 Se4 Sm6 85.52(5) . . ?
Sm7 Se4 Sm5 146.42(4) . . ?
Sm6 Se4 Sm5 85.62(5) . . ?
Sm7 Se4 Sm8 85.82(5) . . ?
Sm6 Se4 Sm8 146.74(4) . . ?
Sm5 Se4 Sm8 84.09(4) . . ?
Sm5 Se5 Sm7 87.18(5) . 2_454 ?
Sm5 Se5 Sm6 86.58(5) . . ?
Sm7 Se5 Sm6 150.95(4) 2_454 . ?
Sm5 Se5 Sm8 151.07(4) . 2_454 ?
Sm7 Se5 Sm8 85.56(5) 2_454 2_454 ?
Sm6 Se5 Sm8 86.32(5) . 2_454 ?
Sm8 Se6 Sm5 85.59(4) . . ?
Sm8 Se6 Sm6 86.70(4) . 2_454 ?
Sm5 Se6 Sm6 148.22(4) . 2_454 ?
Sm8 Se6 Sm7 147.91(4) . 2_454 ?
Sm5 Se6 Sm7 86.22(5) . 2_454 ?
Sm6 Se6 Sm7 84.15(5) 2_454 2_454 ?
C37 S7 Sm6 104.9(3) . . ?
C37 S7 Sm5 120.6(3) . . ?
Sm6 S7 Sm5 87.17(8) . . ?
C43 S8 Sm6 108.5(3) . . ?
C43 S8 Sm7 118.2(3) . . ?
Sm6 S8 Sm7 86.99(7) . . ?
C49 S9 Sm7 102.6(3) . . ?
C49 S9 Sm8 124.6(3) . . ?
Sm7 S9 Sm8 87.00(8) . . ?
C55 S10 Sm8 112.7(3) . . ?
C55 S10 Sm5 112.9(3) . . ?
Sm8 S10 Sm5 87.01(7) . . ?
C61 S11 Sm5 106.7(3) . . ?
C61 S11 Sm7 119.7(3) . 2_454 ?
Sm5 S11 Sm7 87.56(7) . 2_454 ?
C67 S12 Sm8 105.4(3) . 2_454 ?
C67 S12 Sm6 117.2(3) . . ?
Sm8 S12 Sm6 88.88(8) 2_454 . ?
C42 C37 C38 115.7(9) . . ?
C42 C37 S7 121.2(8) . . ?
C38 C37 S7 122.8(8) . . ?
C39 C38 C37 122.1(10) . . ?
C40 C39 C38 119.7(10) . . ?
C39 C40 C41 119.0(10) . . ?
C42 C41 C40 121.3(11) . . ?
C41 C42 C37 122.2(10) . . ?
C48 C43 C44 119.9(10) . . ?
C48 C43 S8 122.6(8) . . ?
C44 C43 S8 117.2(8) . . ?
C45 C44 C43 118.8(11) . . ?
C46 C45 C44 121.3(11) . . ?
C45 C46 C47 119.9(12) . . ?
C46 C47 C48 120.9(12) . . ?
C47 C48 C43 119.3(10) . . ?
C50 C49 C54 117.3(9) . . ?
C50 C49 S9 122.7(7) . . ?
C54 C49 S9 119.7(8) . . ?
C49 C50 C51 121.6(9) . . ?
C52 C51 C50 118.9(10) . . ?
C53 C52 C51 120.9(10) . . ?
C52 C53 C54 120.3(10) . . ?
C53 C54 C49 121.0(10) . . ?
C60 C55 C56 117.6(9) . . ?
C60 C55 S10 118.3(8) . . ?
C56 C55 S10 124.0(7) . . ?
C57 C56 C55 121.3(9) . . ?
C56 C57 C58 119.5(10) . . ?
C59 C58 C57 120.1(10) . . ?
C58 C59 C60 120.2(10) . . ?
C55 C60 C59 121.2(10) . . ?
C62 C61 C66 118.3(9) . . ?
C62 C61 S11 121.8(7) . . ?
C66 C61 S11 119.8(8) . . ?
C63 C62 C61 120.3(10) . . ?
C64 C63 C62 120.5(11) . . ?
C63 C64 C65 120.4(11) . . ?
C64 C65 C66 119.2(10) . . ?
C61 C66 C65 121.3(10) . . ?
C72 C67 C68 116.4(9) . . ?
C72 C67 S12 123.5(7) . . ?
C68 C67 S12 120.0(8) . . ?
C69 C68 C67 122.1(10) . . ?
C68 C69 C70 119.8(10) . . ?
C69 C70 C71 119.1(10) . . ?
C72 C71 C70 119.8(10) . . ?
C71 C72 C67 122.7(9) . . ?
C89 O5 C92 105.2(8) . . ?
C89 O5 Sm5 126.4(6) . . ?
C92 O5 Sm5 127.6(6) . . ?
C96 O6 C93 105.8(7) . . ?
C96 O6 Sm6 133.7(5) . . ?
C93 O6 Sm6 120.3(5) . . ?
C100 O7 C97 106.8(7) . . ?
C100 O7 Sm7 122.3(6) . . ?
C97 O7 Sm7 130.9(6) . . ?
C104 O8 C101 107.6(7) . . ?
C104 O8 Sm8 129.7(6) . . ?
C101 O8 Sm8 122.5(6) . . ?
O5 C89 C90 105.9(10) . . ?
C91 C90 C89 104.1(11) . . ?
C90 C91 C92 106.5(11) . . ?
C91 C92 O5 105.8(10) . . ?
O6 C93 C94 108.5(9) . . ?
C93 C94 C95 106.1(9) . . ?
C96 C95 C94 101.9(9) . . ?
O6 C96 C95 105.3(8) . . ?
O7 C97 C98 102.2(9) . . ?
C99 C98 C97 108.4(9) . . ?
C98 C99 C100 103.9(9) . . ?
O7 C100 C99 105.9(8) . . ?
O8 C101 C102 104.4(9) . . ?
C103 C102 C101 105.9(10) . . ?
C102 C103 C104 107.8(10) . . ?
O8 C104 C103 104.1(9) . . ?
C108 O9 C105 105.5(8) . . ?
O9 C105 C106 105.4(8) . . ?
C107 C106 C105 105.7(9) . . ?
C108 C107 C106 107.9(9) . . ?
O9 C108 C107 108.5(9) . . ?
C1A O1A C4A 107.5(10) . . ?
C2A C1A O1A 107.3(9) . . ?
C3A C2A C1A 108.9(10) . . ?
C2A C3A C4A 106.7(11) . . ?
O1A C4A C3A 105.8(11) . . ?
C1B O1B C4B 106.8(14) . . ?
C2B C1B O1B 106.6(12) . . ?
C3B C2B C1B 108.4(10) . . ?
C2B C3B C4B 106.5(13) . . ?
O1B C4B C3B 105.6(14) . . ?
C1C O1C C4C 104.8(9) . . ?
O1C C1C C2C 106.3(9) . . ?
C3C C2C C1C 106.8(9) . . ?
C2C C3C C4C 107.8(9) . . ?
O1C C4C C3C 107.4(9) . . ?
C1D O1D C4D 105.9(11) . . ?
O1D C1D C2D 106.3(10) . . ?
C3D C2D C1D 107.8(10) . . ?
C2D C3D C4D 105.1(13) . . ?
O1D C4D C3D 103.5(12) . . ?

loop_
_geom_bond_atom_site_label_1
_geom_bond_atom_site_label_2
_geom_bond_distance
_geom_bond_site_symmetry_2
_geom_bond_publ_flag
Sm1 O1 2.457(6) . ?
Sm1 S5 2.852(3) . ?
Sm1 S1 2.881(3) . ?
Sm1 Se1 2.8839(16) . ?
Sm1 Se3 2.9122(16) . ?
Sm1 S4 2.927(3) . ?
Sm1 Se2 2.9433(18) . ?
Sm2 O2 2.464(6) . ?
Sm2 S1 2.841(2) . ?
Sm2 S6 2.856(3) . ?
Sm2 S2 2.898(3) . ?
Sm2 Se3 2.9104(15) 2_545 ?
Sm2 Se1 2.935(2) . ?
Sm2 Se2 2.9391(16) . ?
Sm3 O3 2.459(6) . ?
Sm3 S3 2.830(3) . ?
Sm3 S2 2.843(3) . ?
Sm3 S5 2.911(3) 2_545 ?
Sm3 Se3 2.912(2) 2_545 ?
Sm3 Se2 2.9170(15) 2_545 ?
Sm3 Se1 2.9436(14) . ?
Sm4 O4 2.448(6) . ?
Sm4 S4 2.869(3) . ?
Sm4 S3 2.872(3) . ?
Sm4 S6 2.914(3) 2_545 ?
Sm4 Se1 2.9247(18) . ?
Sm4 Se2 2.9308(14) 2_545 ?
Sm4 Se3 2.9330(19) . ?
Se2 Sm3 2.9169(15) 2_545 ?
Se2 Sm4 2.9308(14) 2_545 ?
Se3 Sm2 2.9105(15) 2_545 ?
Se3 Sm3 2.912(2) 2_545 ?
S1 C1 1.807(10) . ?
S2 C7 1.784(10) . ?
S3 C13 1.784(10) . ?
S4 C19 1.789(9) . ?
S5 C25 1.779(9) . ?
S5 Sm3 2.911(3) 2_545 ?
S6 C31 1.789(9) . ?
S6 Sm4 2.914(3) 2_545 ?
C1 C6 1.360(14) . ?
C1 C2 1.374(14) . ?
C2 C3 1.388(15) . ?
C3 C4 1.366(16) . ?
C4 C5 1.382(15) . ?
C5 C6 1.394(14) . ?
C7 C12 1.365(14) . ?
C7 C8 1.407(14) . ?
C8 C9 1.384(15) . ?
C9 C10 1.372(16) . ?
C10 C11 1.376(16) . ?
C11 C12 1.384(14) . ?
C13 C14 1.373(14) . ?
C13 C18 1.404(14) . ?
C14 C15 1.374(15) . ?
C15 C16 1.388(17) . ?
C16 C17 1.369(17) . ?
C17 C18 1.375(16) . ?
C19 C20 1.383(13) . ?
C19 C24 1.396(13) . ?
C20 C21 1.397(13) . ?
C21 C22 1.373(14) . ?
C22 C23 1.386(14) . ?
C23 C24 1.382(13) . ?
C25 C30 1.383(13) . ?
C25 C26 1.401(13) . ?
C26 C27 1.382(13) . ?
C27 C28 1.372(14) . ?
C28 C29 1.367(14) . ?
C29 C30 1.392(13) . ?
C31 C32 1.388(13) . ?
C31 C36 1.409(13) . ?
C32 C33 1.390(14) . ?
C33 C34 1.363(14) . ?
C34 C35 1.373(14) . ?
C35 C36 1.401(14) . ?
O1 C73 1.447(11) . ?
O1 C76 1.443(11) . ?
O2 C77 1.447(12) . ?
O2 C80 1.455(12) . ?
O3 C81 1.460(11) . ?
O3 C84 1.468(11) . ?
O4 C85 1.455(12) . ?
O4 C88 1.486(11) . ?
C73 C74 1.488(13) . ?
C74 C75 1.496(14) . ?
C75 C76 1.488(14) . ?
C77 C78 1.467(15) . ?
C78 C79 1.498(17) . ?
C79 C80 1.507(16) . ?
C81 C82 1.520(14) . ?
C82 C83 1.504(15) . ?
C83 C84 1.504(14) . ?
C85 C86 1.534(15) . ?
C86 C87 1.484(15) . ?
C87 C88 1.488(14) . ?
Sm5 O5 2.447(6) . ?
Sm5 S10 2.866(3) . ?
Sm5 S11 2.881(3) . ?
Sm5 Se5 2.902(2) . ?
Sm5 Se6 2.9088(15) . ?
Sm5 S7 2.930(3) . ?
Sm5 Se4 2.9448(15) . ?
Sm6 O6 2.471(6) . ?
Sm6 S8 2.850(3) . ?
Sm6 S7 2.858(3) . ?
Sm6 S12 2.886(3) . ?
Sm6 Se5 2.9174(16) . ?
Sm6 Se4 2.927(2) . ?
Sm6 Se6 2.9378(14) 2_454 ?
Sm6 Sm7 3.9470(17) . ?
Sm6 Sm8 4.0082(19) 2_454 ?
Sm7 O7 2.448(6) . ?
Sm7 S9 2.865(3) . ?
Sm7 S8 2.884(3) . ?
Sm7 Se4 2.8858(14) . ?
Sm7 Se5 2.9068(16) 2_454 ?
Sm7 S11 2.909(3) 2_454 ?
Sm7 Se6 2.9524(19) 2_454 ?
Sm7 Sm8 3.973(2) . ?
Sm7 Sm5 4.0056(19) 2_454 ?
Sm8 O8 2.468(6) . ?
Sm8 S12 2.839(3) 2_454 ?
Sm8 S10 2.867(2) . ?
Sm8 Se6 2.9010(16) . ?
Sm8 S9 2.906(3) . ?
Sm8 Se5 2.9423(18) 2_454 ?
Sm8 Se4 2.9490(18) . ?
Sm8 Sm6 4.0082(19) 2_454 ?
Se5 Sm7 2.9068(16) 2_454 ?
Se5 Sm8 2.9423(18) 2_454 ?
Se6 Sm6 2.9377(14) 2_454 ?
Se6 Sm7 2.9525(19) 2_454 ?
S7 C37 1.769(10) . ?
S8 C43 1.789(10) . ?
S9 C49 1.773(10) . ?
S10 C55 1.789(9) . ?
S11 C61 1.782(10) . ?
S11 Sm7 2.909(3) 2_454 ?
S12 C67 1.774(10) . ?
S12 Sm8 2.839(3) 2_454 ?
C37 C42 1.386(14) . ?
C37 C38 1.400(14) . ?
C38 C39 1.381(14) . ?
C39 C40 1.373(15) . ?
C40 C41 1.363(15) . ?
C41 C42 1.359(15) . ?
C43 C48 1.402(14) . ?
C43 C44 1.402(14) . ?
C44 C45 1.392(15) . ?
C45 C46 1.370(17) . ?
C46 C47 1.378(17) . ?
C47 C48 1.384(15) . ?
C49 C50 1.392(13) . ?
C49 C54 1.392(13) . ?
C50 C51 1.394(14) . ?
C51 C52 1.370(14) . ?
C52 C53 1.359(14) . ?
C53 C54 1.384(14) . ?
C55 C60 1.377(13) . ?
C55 C56 1.385(13) . ?
C56 C57 1.378(14) . ?
C57 C58 1.377(15) . ?
C58 C59 1.355(15) . ?
C59 C60 1.381(14) . ?
C61 C62 1.390(14) . ?
C61 C66 1.389(14) . ?
C62 C63 1.385(14) . ?
C63 C64 1.371(15) . ?
C64 C65 1.379(15) . ?
C65 C66 1.388(14) . ?
C67 C72 1.383(13) . ?
C67 C68 1.380(14) . ?
C68 C69 1.380(15) . ?
C69 C70 1.382(15) . ?
C70 C71 1.377(14) . ?
C71 C72 1.368(13) . ?
O5 C89 1.437(13) . ?
O5 C92 1.492(14) . ?
O6 C96 1.451(11) . ?
O6 C93 1.454(12) . ?
O7 C100 1.433(12) . ?
O7 C97 1.459(12) . ?
O8 C104 1.449(12) . ?
O8 C101 1.450(12) . ?
C89 C90 1.446(15) . ?
C90 C91 1.425(17) . ?
C91 C92 1.445(17) . ?
C93 C94 1.458(14) . ?
C94 C95 1.503(15) . ?
C95 C96 1.504(14) . ?
C97 C98 1.507(15) . ?
C98 C99 1.477(16) . ?
C99 C100 1.523(15) . ?
C101 C102 1.459(16) . ?
C102 C103 1.451(17) . ?
C103 C104 1.500(15) . ?
O9 C108 1.437(12) . ?
O9 C105 1.481(12) . ?
C105 C106 1.482(13) . ?
C106 C107 1.477(14) . ?
C107 C108 1.432(14) . ?
O1A C1A 1.470(14) . ?
O1A C4A 1.483(14) . ?
C1A C2A 1.458(14) . ?
C2A C3A 1.457(14) . ?
C3A C4A 1.488(14) . ?
O1B C1B 1.471(15) . ?
O1B C4B 1.474(15) . ?
C1B C2B 1.467(14) . ?
C2B C3B 1.469(15) . ?
C3B C4B 1.485(15) . ?
O1C C1C 1.460(13) . ?
O1C C4C 1.463(14) . ?
C1C C2C 1.476(14) . ?
C2C C3C 1.403(13) . ?
C3C C4C 1.483(14) . ?
O1D C1D 1.460(14) . ?
O1D C4D 1.468(14) . ?
C1D C2D 1.466(14) . ?
C2D C3D 1.446(14) . ?
C3D C4D 1.484(15) . ?

loop_
_geom_torsion_atom_site_label_1
_geom_torsion_atom_site_label_2
_geom_torsion_atom_site_label_3
_geom_torsion_atom_site_label_4
_geom_torsion
_geom_torsion_site_symmetry_1
_geom_torsion_site_symmetry_2
_geom_torsion_site_symmetry_3
_geom_torsion_site_symmetry_4
_geom_torsion_publ_flag
O1 Sm1 Se1 Sm4 -107.53(18) . . . . ?
S5 Sm1 Se1 Sm4 85.31(12) . . . . ?
S1 Sm1 Se1 Sm4 -173.93(5) . . . . ?
Se3 Sm1 Se1 Sm4 32.99(3) . . . . ?
S4 Sm1 Se1 Sm4 -47.12(6) . . . . ?
Se2 Sm1 Se1 Sm4 117.82(4) . . . . ?
O1 Sm1 Se1 Sm2 102.94(18) . . . . ?
S5 Sm1 Se1 Sm2 -64.22(13) . . . . ?
S1 Sm1 Se1 Sm2 36.54(6) . . . . ?
Se3 Sm1 Se1 Sm2 -116.54(5) . . . . ?
S4 Sm1 Se1 Sm2 163.34(6) . . . . ?
Se2 Sm1 Se1 Sm2 -31.71(3) . . . . ?
O1 Sm1 Se1 Sm3 176.57(18) . . . . ?
S5 Sm1 Se1 Sm3 9.41(15) . . . . ?
S1 Sm1 Se1 Sm3 110.17(9) . . . . ?
Se3 Sm1 Se1 Sm3 -42.91(7) . . . . ?
S4 Sm1 Se1 Sm3 -123.03(9) . . . . ?
Se2 Sm1 Se1 Sm3 41.92(7) . . . . ?
O4 Sm4 Se1 Sm1 105.09(19) . . . . ?
S4 Sm4 Se1 Sm1 48.29(6) . . . . ?
S3 Sm4 Se1 Sm1 162.94(6) . . . . ?
S6 Sm4 Se1 Sm1 -83.31(11) 2_545 . . . ?
Se2 Sm4 Se1 Sm1 -117.24(4) 2_545 . . . ?
Se3 Sm4 Se1 Sm1 -32.81(3) . . . . ?
O4 Sm4 Se1 Sm2 -179.39(19) . . . . ?
S4 Sm4 Se1 Sm2 123.81(9) . . . . ?
S3 Sm4 Se1 Sm2 -121.54(9) . . . . ?
S6 Sm4 Se1 Sm2 -7.79(14) 2_545 . . . ?
Se2 Sm4 Se1 Sm2 -41.72(7) 2_545 . . . ?
Se3 Sm4 Se1 Sm2 42.71(7) . . . . ?
O4 Sm4 Se1 Sm3 -106.15(19) . . . . ?
S4 Sm4 Se1 Sm3 -162.96(6) . . . . ?
S3 Sm4 Se1 Sm3 -48.31(6) . . . . ?
S6 Sm4 Se1 Sm3 65.44(11) 2_545 . . . ?
Se2 Sm4 Se1 Sm3 31.52(3) 2_545 . . . ?
Se3 Sm4 Se1 Sm3 115.95(4) . . . . ?
O2 Sm2 Se1 Sm1 -104.35(19) . . . . ?
S1 Sm2 Se1 Sm1 -37.17(6) . . . . ?
S6 Sm2 Se1 Sm1 63.12(12) . . . . ?
S2 Sm2 Se1 Sm1 -161.73(6) . . . . ?
Se3 Sm2 Se1 Sm1 116.37(4) 2_545 . . . ?
Se2 Sm2 Se1 Sm1 31.80(3) . . . . ?
O2 Sm2 Se1 Sm4 179.62(19) . . . . ?
S1 Sm2 Se1 Sm4 -113.20(9) . . . . ?
S6 Sm2 Se1 Sm4 -12.91(15) . . . . ?
S2 Sm2 Se1 Sm4 122.24(9) . . . . ?
Se3 Sm2 Se1 Sm4 40.34(7) 2_545 . . . ?
Se2 Sm2 Se1 Sm4 -44.23(7) . . . . ?
O2 Sm2 Se1 Sm3 106.50(18) . . . . ?
S1 Sm2 Se1 Sm3 173.67(5) . . . . ?
S6 Sm2 Se1 Sm3 -86.03(12) . . . . ?
S2 Sm2 Se1 Sm3 49.12(6) . . . . ?
Se3 Sm2 Se1 Sm3 -32.78(3) 2_545 . . . ?
Se2 Sm2 Se1 Sm3 -117.35(4) . . . . ?
O3 Sm3 Se1 Sm1 178.97(19) . . . . ?
S3 Sm3 Se1 Sm1 125.56(9) . . . . ?
S2 Sm3 Se1 Sm1 -123.63(9) . . . . ?
S5 Sm3 Se1 Sm1 12.02(14) 2_545 . . . ?
Se3 Sm3 Se1 Sm1 -40.72(7) 2_545 . . . ?
Se2 Sm3 Se1 Sm1 44.73(7) 2_545 . . . ?
O3 Sm3 Se1 Sm4 102.5(2) . . . . ?
S3 Sm3 Se1 Sm4 49.14(6) . . . . ?
S2 Sm3 Se1 Sm4 159.95(6) . . . . ?
S5 Sm3 Se1 Sm4 -64.41(11) 2_545 . . . ?
Se3 Sm3 Se1 Sm4 -117.15(5) 2_545 . . . ?
Se2 Sm3 Se1 Sm4 -31.69(3) 2_545 . . . ?
O3 Sm3 Se1 Sm2 -107.5(2) . . . . ?
S3 Sm3 Se1 Sm2 -160.94(6) . . . . ?
S2 Sm3 Se1 Sm2 -50.13(6) . . . . ?
S5 Sm3 Se1 Sm2 85.52(11) 2_545 . . . ?
Se3 Sm3 Se1 Sm2 32.78(3) 2_545 . . . ?
Se2 Sm3 Se1 Sm2 118.23(5) 2_545 . . . ?
O2 Sm2 Se2 Sm3 176.7(2) . . . 2_545 ?
S1 Sm2 Se2 Sm3 123.08(9) . . . 2_545 ?
S6 Sm2 Se2 Sm3 -123.93(9) . . . 2_545 ?
S2 Sm2 Se2 Sm3 15.19(14) . . . 2_545 ?
Se3 Sm2 Se2 Sm3 -43.18(7) 2_545 . . 2_545 ?
Se1 Sm2 Se2 Sm3 41.20(7) . . . 2_545 ?
O2 Sm2 Se2 Sm4 -107.6(2) . . . 2_545 ?
S1 Sm2 Se2 Sm4 -161.23(6) . . . 2_545 ?
S6 Sm2 Se2 Sm4 -48.23(6) . . . 2_545 ?
S2 Sm2 Se2 Sm4 90.88(11) . . . 2_545 ?
Se3 Sm2 Se2 Sm4 32.51(3) 2_545 . . 2_545 ?
Se1 Sm2 Se2 Sm4 116.89(5) . . . 2_545 ?
O2 Sm2 Se2 Sm1 104.4(2) . . . . ?
S1 Sm2 Se2 Sm1 50.73(6) . . . . ?
S6 Sm2 Se2 Sm1 163.73(6) . . . . ?
S2 Sm2 Se2 Sm1 -57.16(11) . . . . ?
Se3 Sm2 Se2 Sm1 -115.52(4) 2_545 . . . ?
Se1 Sm2 Se2 Sm1 -31.15(3) . . . . ?
O1 Sm1 Se2 Sm3 107.26(18) . . . 2_545 ?
S5 Sm1 Se2 Sm3 48.70(6) . . . 2_545 ?
S1 Sm1 Se2 Sm3 161.99(6) . . . 2_545 ?
Se1 Sm1 Se2 Sm3 -116.26(4) . . . 2_545 ?
Se3 Sm1 Se2 Sm3 -32.01(3) . . . 2_545 ?
S4 Sm1 Se2 Sm3 -83.94(12) . . . 2_545 ?
O1 Sm1 Se2 Sm4 -178.05(18) . . . 2_545 ?
S5 Sm1 Se2 Sm4 123.38(9) . . . 2_545 ?
S1 Sm1 Se2 Sm4 -123.33(9) . . . 2_545 ?
Se1 Sm1 Se2 Sm4 -41.57(7) . . . 2_545 ?
Se3 Sm1 Se2 Sm4 42.68(7) . . . 2_545 ?
S4 Sm1 Se2 Sm4 -9.25(15) . . . 2_545 ?
O1 Sm1 Se2 Sm2 -104.76(18) . . . . ?
S5 Sm1 Se2 Sm2 -163.32(6) . . . . ?
S1 Sm1 Se2 Sm2 -50.03(6) . . . . ?
Se1 Sm1 Se2 Sm2 31.73(3) . . . . ?
Se3 Sm1 Se2 Sm2 115.97(4) . . . . ?
S4 Sm1 Se2 Sm2 64.04(12) . . . . ?
O1 Sm1 Se3 Sm2 -178.8(2) . . . 2_545 ?
S5 Sm1 Se3 Sm2 -115.21(9) . . . 2_545 ?
S1 Sm1 Se3 Sm2 -17.91(14) . . . 2_545 ?
Se1 Sm1 Se3 Sm2 43.28(8) . . . 2_545 ?
S4 Sm1 Se3 Sm2 114.46(9) . . . 2_545 ?
Se2 Sm1 Se3 Sm2 -43.97(8) . . . 2_545 ?
O1 Sm1 Se3 Sm3 -102.7(2) . . . 2_545 ?
S5 Sm1 Se3 Sm3 -39.19(6) . . . 2_545 ?
S1 Sm1 Se3 Sm3 58.11(11) . . . 2_545 ?
Se1 Sm1 Se3 Sm3 119.29(4) . . . 2_545 ?
S4 Sm1 Se3 Sm3 -169.52(5) . . . 2_545 ?
Se2 Sm1 Se3 Sm3 32.04(3) . . . 2_545 ?
O1 Sm1 Se3 Sm4 105.1(2) . . . . ?
S5 Sm1 Se3 Sm4 168.60(5) . . . . ?
S1 Sm1 Se3 Sm4 -94.10(11) . . . . ?
Se1 Sm1 Se3 Sm4 -32.91(3) . . . . ?
S4 Sm1 Se3 Sm4 38.27(5) . . . . ?
Se2 Sm1 Se3 Sm4 -120.16(4) . . . . ?
O4 Sm4 Se3 Sm2 106.1(2) . . . 2_545 ?
S4 Sm4 Se3 Sm2 169.63(5) . . . 2_545 ?
S3 Sm4 Se3 Sm2 -90.46(11) . . . 2_545 ?
S6 Sm4 Se3 Sm2 38.09(5) 2_545 . . 2_545 ?
Se1 Sm4 Se3 Sm2 -118.80(4) . . . 2_545 ?
Se2 Sm4 Se3 Sm2 -32.58(3) 2_545 . . 2_545 ?
O4 Sm4 Se3 Sm3 -177.5(2) . . . 2_545 ?
S4 Sm4 Se3 Sm3 -114.03(9) . . . 2_545 ?
S3 Sm4 Se3 Sm3 -14.12(14) . . . 2_545 ?
S6 Sm4 Se3 Sm3 114.43(9) 2_545 . . 2_545 ?
Se1 Sm4 Se3 Sm3 -42.46(8) . . . 2_545 ?
Se2 Sm4 Se3 Sm3 43.75(8) 2_545 . . 2_545 ?
O4 Sm4 Se3 Sm1 -102.6(2) . . . . ?
S4 Sm4 Se3 Sm1 -39.09(5) . . . . ?
S3 Sm4 Se3 Sm1 60.82(11) . . . . ?
S6 Sm4 Se3 Sm1 -170.64(5) 2_545 . . . ?
Se1 Sm4 Se3 Sm1 32.48(3) . . . . ?
Se2 Sm4 Se3 Sm1 118.69(4) 2_545 . . . ?
O2 Sm2 S1 C1 54.6(4) . . . . ?
S6 Sm2 S1 C1 131.3(4) . . . . ?
S2 Sm2 S1 C1 -17.7(4) . . . . ?
Se3 Sm2 S1 C1 -137.9(3) 2_545 . . . ?
Se1 Sm2 S1 C1 -76.7(4) . . . . ?
Se2 Sm2 S1 C1 -165.8(4) . . . . ?
O2 Sm2 S1 Sm1 168.47(16) . . . . ?
S6 Sm2 S1 Sm1 -114.86(8) . . . . ?
S2 Sm2 S1 Sm1 96.13(8) . . . . ?
Se3 Sm2 S1 Sm1 -24.09(13) 2_545 . . . ?
Se1 Sm2 S1 Sm1 37.12(5) . . . . ?
Se2 Sm2 S1 Sm1 -51.96(5) . . . . ?
O1 Sm1 S1 C1 -58.1(4) . . . . ?
S5 Sm1 S1 C1 -132.8(4) . . . . ?
Se1 Sm1 S1 C1 74.5(3) . . . . ?
Se3 Sm1 S1 C1 136.4(3) . . . . ?
S4 Sm1 S1 C1 13.5(4) . . . . ?
Se2 Sm1 S1 C1 164.6(4) . . . . ?
O1 Sm1 S1 Sm2 -170.48(16) . . . . ?
S5 Sm1 S1 Sm2 114.83(7) . . . . ?
Se1 Sm1 S1 Sm2 -37.86(5) . . . . ?
Se3 Sm1 S1 Sm2 24.01(13) . . . . ?
S4 Sm1 S1 Sm2 -98.86(8) . . . . ?
Se2 Sm1 S1 Sm2 52.16(5) . . . . ?
O3 Sm3 S2 C7 -49.5(4) . . . . ?
S3 Sm3 S2 C7 -125.2(3) . . . . ?
S5 Sm3 S2 C7 18.8(3) 2_545 . . . ?
Se3 Sm3 S2 C7 85.4(3) 2_545 . . . ?
Se2 Sm3 S2 C7 147.4(3) 2_545 . . . ?
Se1 Sm3 S2 C7 172.2(3) . . . . ?
O3 Sm3 S2 Sm2 -170.86(15) . . . . ?
S3 Sm3 S2 Sm2 113.38(7) . . . . ?
S5 Sm3 S2 Sm2 -102.61(9) 2_545 . . . ?
Se3 Sm3 S2 Sm2 -36.00(5) 2_545 . . . ?
Se2 Sm3 S2 Sm2 26.04(14) 2_545 . . . ?
Se1 Sm3 S2 Sm2 50.83(5) . . . . ?
O2 Sm2 S2 C7 66.5(4) . . . . ?
S1 Sm2 S2 C7 137.4(4) . . . . ?
S6 Sm2 S2 C7 -1.7(4) . . . . ?
Se3 Sm2 S2 C7 -68.9(4) 2_545 . . . ?
Se1 Sm2 S2 C7 -156.4(4) . . . . ?
Se2 Sm2 S2 C7 -128.2(4) . . . . ?
O2 Sm2 S2 Sm3 171.53(16) . . . . ?
S1 Sm2 S2 Sm3 -117.56(7) . . . . ?
S6 Sm2 S2 Sm3 103.31(9) . . . . ?
Se3 Sm2 S2 Sm3 36.12(5) 2_545 . . . ?
Se1 Sm2 S2 Sm3 -51.34(5) . . . . ?
Se2 Sm2 S2 Sm3 -23.13(13) . . . . ?
O3 Sm3 S3 C13 50.6(4) . . . . ?
S2 Sm3 S3 C13 128.9(4) . . . . ?
S5 Sm3 S3 C13 -20.2(4) 2_545 . . . ?
Se3 Sm3 S3 C13 -141.3(3) 2_545 . . . ?
Se2 Sm3 S3 C13 -80.3(4) 2_545 . . . ?
Se1 Sm3 S3 C13 -169.2(4) . . . . ?
O3 Sm3 S3 Sm4 169.66(16) . . . . ?
S2 Sm3 S3 Sm4 -112.07(7) . . . . ?
S5 Sm3 S3 Sm4 98.92(8) 2_545 . . . ?
Se3 Sm3 S3 Sm4 -22.22(14) 2_545 . . . ?
Se2 Sm3 S3 Sm4 38.80(5) 2_545 . . . ?
Se1 Sm3 S3 Sm4 -50.15(5) . . . . ?
O4 Sm4 S3 C13 -59.3(4) . . . . ?
S4 Sm4 S3 C13 -134.1(4) . . . . ?
S6 Sm4 S3 C13 15.4(4) 2_545 . . . ?
Se1 Sm4 S3 C13 163.6(4) . . . . ?
Se2 Sm4 S3 C13 74.2(4) 2_545 . . . ?
Se3 Sm4 S3 C13 133.3(4) . . . . ?
O4 Sm4 S3 Sm3 -172.21(16) . . . . ?
S4 Sm4 S3 Sm3 112.99(7) . . . . ?
S6 Sm4 S3 Sm3 -97.54(8) 2_545 . . . ?
Se1 Sm4 S3 Sm3 50.73(5) . . . . ?
Se2 Sm4 S3 Sm3 -38.72(5) 2_545 . . . ?
Se3 Sm4 S3 Sm3 20.39(13) . . . . ?
O4 Sm4 S4 C19 55.1(3) . . . . ?
S3 Sm4 S4 C19 131.4(3) . . . . ?
S6 Sm4 S4 C19 -15.3(3) 2_545 . . . ?
Se1 Sm4 S4 C19 -167.6(3) . . . . ?
Se2 Sm4 S4 C19 -135.3(3) 2_545 . . . ?
Se3 Sm4 S4 C19 -81.4(3) . . . . ?
O4 Sm4 S4 Sm1 175.35(15) . . . . ?
S3 Sm4 S4 Sm1 -108.36(8) . . . . ?
S6 Sm4 S4 Sm1 104.97(8) 2_545 . . . ?
Se1 Sm4 S4 Sm1 -47.34(5) . . . . ?
Se2 Sm4 S4 Sm1 -15.00(14) 2_545 . . . ?
Se3 Sm4 S4 Sm1 38.82(5) . . . . ?
O1 Sm1 S4 C19 -71.0(4) . . . . ?
S5 Sm1 S4 C19 -2.8(4) . . . . ?
S1 Sm1 S4 C19 -140.8(4) . . . . ?
Se1 Sm1 S4 C19 152.7(4) . . . . ?
Se3 Sm1 S4 C19 65.1(4) . . . . ?
Se2 Sm1 S4 C19 118.2(4) . . . . ?
O1 Sm1 S4 Sm4 -175.36(15) . . . . ?
S5 Sm1 S4 Sm4 -107.13(8) . . . . ?
S1 Sm1 S4 Sm4 114.83(7) . . . . ?
Se1 Sm1 S4 Sm4 48.32(5) . . . . ?
Se3 Sm1 S4 Sm4 -39.24(5) . . . . ?
Se2 Sm1 S4 Sm4 13.81(14) . . . . ?
O1 Sm1 S5 C25 56.7(3) . . . . ?
S1 Sm1 S5 C25 130.9(3) . . . . ?
Se1 Sm1 S5 C25 -133.6(3) . . . . ?
Se3 Sm1 S5 C25 -80.4(3) . . . . ?
S4 Sm1 S5 C25 -12.9(3) . . . . ?
Se2 Sm1 S5 C25 -168.3(3) . . . . ?
O1 Sm1 S5 Sm3 176.22(15) . . . 2_545 ?
S1 Sm1 S5 Sm3 -109.56(7) . . . 2_545 ?
Se1 Sm1 S5 Sm3 -14.03(15) . . . 2_545 ?
Se3 Sm1 S5 Sm3 39.16(5) . . . 2_545 ?
S4 Sm1 S5 Sm3 106.69(8) . . . 2_545 ?
Se2 Sm1 S5 Sm3 -48.70(5) . . . 2_545 ?
O2 Sm2 S6 C31 -53.8(3) . . . . ?
S1 Sm2 S6 C31 -128.8(3) . . . . ?
S2 Sm2 S6 C31 14.6(3) . . . . ?
Se3 Sm2 S6 C31 82.1(3) 2_545 . . . ?
Se1 Sm2 S6 C31 136.3(3) . . . . ?
Se2 Sm2 S6 C31 169.7(3) . . . . ?
O2 Sm2 S6 Sm4 -174.97(16) . . . 2_545 ?
S1 Sm2 S6 Sm4 110.00(7) . . . 2_545 ?
S2 Sm2 S6 Sm4 -106.61(9) . . . 2_545 ?
Se3 Sm2 S6 Sm4 -39.04(5) 2_545 . . 2_545 ?
Se1 Sm2 S6 Sm4 15.14(15) . . . 2_545 ?
Se2 Sm2 S6 Sm4 48.49(5) . . . 2_545 ?
Sm2 S1 C1 C6 49.9(9) . . . . ?
Sm1 S1 C1 C6 -46.3(9) . . . . ?
Sm2 S1 C1 C2 -130.8(8) . . . . ?
Sm1 S1 C1 C2 133.0(7) . . . . ?
C6 C1 C2 C3 0.4(16) . . . . ?
S1 C1 C2 C3 -178.9(8) . . . . ?
C1 C2 C3 C4 1.9(17) . . . . ?
C2 C3 C4 C5 -3.4(17) . . . . ?
C3 C4 C5 C6 2.7(17) . . . . ?
C2 C1 C6 C5 -1.1(15) . . . . ?
S1 C1 C6 C5 178.2(8) . . . . ?
C4 C5 C6 C1 -0.4(16) . . . . ?
Sm3 S2 C7 C12 -32.3(9) . . . . ?
Sm2 S2 C7 C12 63.9(9) . . . . ?
Sm3 S2 C7 C8 140.9(7) . . . . ?
Sm2 S2 C7 C8 -122.9(7) . . . . ?
C12 C7 C8 C9 -2.3(15) . . . . ?
S2 C7 C8 C9 -175.8(8) . . . . ?
C7 C8 C9 C10 1.3(17) . . . . ?
C8 C9 C10 C11 0.6(18) . . . . ?
C9 C10 C11 C12 -1.5(16) . . . . ?
C8 C7 C12 C11 1.4(15) . . . . ?
S2 C7 C12 C11 174.7(8) . . . . ?
C10 C11 C12 C7 0.5(15) . . . . ?
Sm3 S3 C13 C14 23.1(10) . . . . ?
Sm4 S3 C13 C14 -76.3(9) . . . . ?
Sm3 S3 C13 C18 -153.7(7) . . . . ?
Sm4 S3 C13 C18 106.8(8) . . . . ?
C18 C13 C14 C15 1.6(16) . . . . ?
S3 C13 C14 C15 -175.3(9) . . . . ?
C13 C14 C15 C16 -2.3(18) . . . . ?
C14 C15 C16 C17 0.4(19) . . . . ?
C15 C16 C17 C18 2(2) . . . . ?
C16 C17 C18 C13 -2.9(19) . . . . ?
C14 C13 C18 C17 1.0(16) . . . . ?
S3 C13 C18 C17 178.0(9) . . . . ?
Sm4 S4 C19 C20 24.2(8) . . . . ?
Sm1 S4 C19 C20 -70.6(8) . . . . ?
Sm4 S4 C19 C24 -152.8(7) . . . . ?
Sm1 S4 C19 C24 112.3(7) . . . . ?
C24 C19 C20 C21 1.0(14) . . . . ?
S4 C19 C20 C21 -176.1(7) . . . . ?
C19 C20 C21 C22 -1.0(15) . . . . ?
C20 C21 C22 C23 0.1(15) . . . . ?
C21 C22 C23 C24 0.8(15) . . . . ?
C22 C23 C24 C19 -0.8(14) . . . . ?
C20 C19 C24 C23 -0.1(13) . . . . ?
S4 C19 C24 C23 177.1(7) . . . . ?
Sm1 S5 C25 C30 -145.6(7) . . . . ?
Sm3 S5 C25 C30 118.4(7) 2_545 . . . ?
Sm1 S5 C25 C26 27.8(8) . . . . ?
Sm3 S5 C25 C26 -68.2(9) 2_545 . . . ?
C30 C25 C26 C27 -1.0(14) . . . . ?
S5 C25 C26 C27 -174.5(8) . . . . ?
C25 C26 C27 C28 1.2(16) . . . . ?
C26 C27 C28 C29 -1.6(17) . . . . ?
C27 C28 C29 C30 1.9(16) . . . . ?
C26 C25 C30 C29 1.3(14) . . . . ?
S5 C25 C30 C29 175.0(7) . . . . ?
C28 C29 C30 C25 -1.8(15) . . . . ?
Sm2 S6 C31 C32 -27.4(8) . . . . ?
Sm4 S6 C31 C32 68.2(9) 2_545 . . . ?
Sm2 S6 C31 C36 148.8(7) . . . . ?
Sm4 S6 C31 C36 -115.5(7) 2_545 . . . ?
C36 C31 C32 C33 -0.8(14) . . . . ?
S6 C31 C32 C33 175.5(8) . . . . ?
C31 C32 C33 C34 1.8(16) . . . . ?
C32 C33 C34 C35 -0.9(16) . . . . ?
C33 C34 C35 C36 -1.0(17) . . . . ?
C34 C35 C36 C31 1.9(16) . . . . ?
C32 C31 C36 C35 -1.0(14) . . . . ?
S6 C31 C36 C35 -177.4(8) . . . . ?
S5 Sm1 O1 C73 58.6(6) . . . . ?
S1 Sm1 O1 C73 -47.5(6) . . . . ?
Se1 Sm1 O1 C73 -115.5(6) . . . . ?
Se3 Sm1 O1 C73 122.6(6) . . . . ?
S4 Sm1 O1 C73 -171.5(6) . . . . ?
Se2 Sm1 O1 C73 3.3(7) . . . . ?
S5 Sm1 O1 C76 -113.3(8) . . . . ?
S1 Sm1 O1 C76 140.6(8) . . . . ?
Se1 Sm1 O1 C76 72.6(8) . . . . ?
Se3 Sm1 O1 C76 -49.3(8) . . . . ?
S4 Sm1 O1 C76 16.6(8) . . . . ?
Se2 Sm1 O1 C76 -168.6(7) . . . . ?
S1 Sm2 O2 C77 56.8(7) . . . . ?
S6 Sm2 O2 C77 -48.7(7) . . . . ?
S2 Sm2 O2 C77 177.6(7) . . . . ?
Se3 Sm2 O2 C77 -114.7(7) 2_545 . . . ?
Se1 Sm2 O2 C77 125.4(6) . . . . ?
Se2 Sm2 O2 C77 6.8(8) . . . . ?
S1 Sm2 O2 C80 -122.7(8) . . . . ?
S6 Sm2 O2 C80 131.8(8) . . . . ?
S2 Sm2 O2 C80 -1.9(8) . . . . ?
Se3 Sm2 O2 C80 65.8(9) 2_545 . . . ?
Se1 Sm2 O2 C80 -54.1(9) . . . . ?
Se2 Sm2 O2 C80 -172.8(8) . . . . ?
S3 Sm3 O3 C81 -127.6(7) . . . . ?
S2 Sm3 O3 C81 129.9(7) . . . . ?
S5 Sm3 O3 C81 -4.1(7) 2_545 . . . ?
Se3 Sm3 O3 C81 60.4(8) 2_545 . . . ?
Se2 Sm3 O3 C81 -60.1(8) 2_545 . . . ?
Se1 Sm3 O3 C81 -177.7(7) . . . . ?
S3 Sm3 O3 C84 54.6(6) . . . . ?
S2 Sm3 O3 C84 -48.0(6) . . . . ?
S5 Sm3 O3 C84 178.0(7) 2_545 . . . ?
Se3 Sm3 O3 C84 -117.5(6) 2_545 . . . ?
Se2 Sm3 O3 C84 122.1(6) 2_545 . . . ?
Se1 Sm3 O3 C84 4.5(7) . . . . ?
S4 Sm4 O4 C85 -122.7(8) . . . . ?
S3 Sm4 O4 C85 130.2(8) . . . . ?
S6 Sm4 O4 C85 7.7(8) 2_545 . . . ?
Se1 Sm4 O4 C85 -176.5(8) . . . . ?
Se2 Sm4 O4 C85 63.5(9) 2_545 . . . ?
Se3 Sm4 O4 C85 -58.7(9) . . . . ?
S4 Sm4 O4 C88 53.6(6) . . . . ?
S3 Sm4 O4 C88 -53.6(6) . . . . ?
S6 Sm4 O4 C88 -176.1(6) 2_545 . . . ?
Se1 Sm4 O4 C88 -0.3(7) . . . . ?
Se2 Sm4 O4 C88 -120.3(6) 2_545 . . . ?
Se3 Sm4 O4 C88 117.5(6) . . . . ?
C76 O1 C73 C74 32.9(10) . . . . ?
Sm1 O1 C73 C74 -140.8(6) . . . . ?
O1 C73 C74 C75 -38.3(10) . . . . ?
C73 C74 C75 C76 29.3(11) . . . . ?
C73 O1 C76 C75 -13.9(11) . . . . ?
Sm1 O1 C76 C75 158.9(7) . . . . ?
C74 C75 C76 O1 -10.2(12) . . . . ?
C80 O2 C77 C78 -21.2(12) . . . . ?
Sm2 O2 C77 C78 159.2(7) . . . . ?
O2 C77 C78 C79 37.1(12) . . . . ?
C77 C78 C79 C80 -38.1(13) . . . . ?
C77 O2 C80 C79 -3.2(12) . . . . ?
Sm2 O2 C80 C79 176.3(7) . . . . ?
C78 C79 C80 O2 25.6(13) . . . . ?
C84 O3 C81 C82 -5.6(11) . . . . ?
Sm3 O3 C81 C82 176.3(6) . . . . ?
O3 C81 C82 C83 28.7(11) . . . . ?
C81 C82 C83 C84 -40.2(11) . . . . ?
C81 O3 C84 C83 -19.9(10) . . . . ?
Sm3 O3 C84 C83 158.4(6) . . . . ?
C82 C83 C84 O3 37.5(10) . . . . ?
C88 O4 C85 C86 0.0(11) . . . . ?
Sm4 O4 C85 C86 176.6(7) . . . . ?
O4 C85 C86 C87 24.4(13) . . . . ?
C85 C86 C87 C88 -39.1(12) . . . . ?
C85 O4 C88 C87 -24.4(11) . . . . ?
Sm4 O4 C88 C87 158.6(6) . . . . ?
C86 C87 C88 O4 39.3(11) . . . . ?
O6 Sm6 Sm7 O7 6.9(2) . . . . ?
S8 Sm6 Sm7 O7 20.57(19) . . . . ?
S7 Sm6 Sm7 O7 -88.16(19) . . . . ?
S12 Sm6 Sm7 O7 102.82(19) . . . . ?
Se5 Sm6 Sm7 O7 -174.08(17) . . . . ?
Se4 Sm6 Sm7 O7 -106.21(18) . . . . ?
Se6 Sm6 Sm7 O7 118.77(18) 2_454 . . . ?
Sm8 Sm6 Sm7 O7 140.48(18) 2_454 . . . ?
O6 Sm6 Sm7 S9 95.90(19) . . . . ?
S8 Sm6 Sm7 S9 109.60(10) . . . . ?
S7 Sm6 Sm7 S9 0.87(8) . . . . ?
S12 Sm6 Sm7 S9 -168.16(8) . . . . ?
Se5 Sm6 Sm7 S9 -85.06(7) . . . . ?
Se4 Sm6 Sm7 S9 -17.19(6) . . . . ?
Se6 Sm6 Sm7 S9 -152.21(6) 2_454 . . . ?
Sm8 Sm6 Sm7 S9 -130.49(6) 2_454 . . . ?
O6 Sm6 Sm7 S8 -13.70(19) . . . . ?
S7 Sm6 Sm7 S8 -108.73(9) . . . . ?
S12 Sm6 Sm7 S8 82.24(9) . . . . ?
Se5 Sm6 Sm7 S8 165.34(7) . . . . ?
Se4 Sm6 Sm7 S8 -126.79(8) . . . . ?
Se6 Sm6 Sm7 S8 98.19(8) 2_454 . . . ?
Sm8 Sm6 Sm7 S8 119.91(8) 2_454 . . . ?
O6 Sm6 Sm7 Se4 113.09(18) . . . . ?
S8 Sm6 Sm7 Se4 126.79(8) . . . . ?
S7 Sm6 Sm7 Se4 18.05(6) . . . . ?
S12 Sm6 Sm7 Se4 -150.97(6) . . . . ?
Se5 Sm6 Sm7 Se4 -67.87(5) . . . . ?
Se6 Sm6 Sm7 Se4 -135.02(5) 2_454 . . . ?
Sm8 Sm6 Sm7 Se4 -113.31(5) 2_454 . . . ?
O6 Sm6 Sm7 Se5 -177.75(18) . . . 2_454 ?
S8 Sm6 Sm7 Se5 -164.06(7) . . . 2_454 ?
S7 Sm6 Sm7 Se5 87.21(7) . . . 2_454 ?
S12 Sm6 Sm7 Se5 -81.82(7) . . . 2_454 ?
Se5 Sm6 Sm7 Se5 1.28(4) . . . 2_454 ?
Se4 Sm6 Sm7 Se5 69.15(5) . . . 2_454 ?
Se6 Sm6 Sm7 Se5 -65.87(5) 2_454 . . 2_454 ?
Sm8 Sm6 Sm7 Se5 -44.15(4) 2_454 . . 2_454 ?
O6 Sm6 Sm7 S11 -93.34(19) . . . 2_454 ?
S8 Sm6 Sm7 S11 -79.65(9) . . . 2_454 ?
S7 Sm6 Sm7 S11 171.62(7) . . . 2_454 ?
S12 Sm6 Sm7 S11 2.59(8) . . . 2_454 ?
Se5 Sm6 Sm7 S11 85.69(7) . . . 2_454 ?
Se4 Sm6 Sm7 S11 153.56(6) . . . 2_454 ?
Se6 Sm6 Sm7 S11 18.54(6) 2_454 . . 2_454 ?
Sm8 Sm6 Sm7 S11 40.26(6) 2_454 . . 2_454 ?
O6 Sm6 Sm7 Se6 -111.89(18) . . . 2_454 ?
S8 Sm6 Sm7 Se6 -98.19(8) . . . 2_454 ?
S7 Sm6 Sm7 Se6 153.07(6) . . . 2_454 ?
S12 Sm6 Sm7 Se6 -15.95(6) . . . 2_454 ?
Se5 Sm6 Sm7 Se6 67.15(5) . . . 2_454 ?
Se4 Sm6 Sm7 Se6 135.02(5) . . . 2_454 ?
Sm8 Sm6 Sm7 Se6 21.71(3) 2_454 . . 2_454 ?
O6 Sm6 Sm7 Sm8 136.29(18) . . . . ?
S8 Sm6 Sm7 Sm8 149.98(7) . . . . ?
S7 Sm6 Sm7 Sm8 41.25(6) . . . . ?
S12 Sm6 Sm7 Sm8 -127.77(6) . . . . ?
Se5 Sm6 Sm7 Sm8 -44.67(4) . . . . ?
Se4 Sm6 Sm7 Sm8 23.20(3) . . . . ?
Se6 Sm6 Sm7 Sm8 -111.82(5) 2_454 . . . ?
Sm8 Sm6 Sm7 Sm8 -90.11(4) 2_454 . . . ?
O6 Sm6 Sm7 Sm5 -133.35(18) . . . 2_454 ?
S8 Sm6 Sm7 Sm5 -119.65(8) . . . 2_454 ?
S7 Sm6 Sm7 Sm5 131.61(6) . . . 2_454 ?
S12 Sm6 Sm7 Sm5 -37.41(6) . . . 2_454 ?
Se5 Sm6 Sm7 Sm5 45.69(4) . . . 2_454 ?
Se4 Sm6 Sm7 Sm5 113.56(5) . . . 2_454 ?
Se6 Sm6 Sm7 Sm5 -21.46(3) 2_454 . . 2_454 ?
Sm8 Sm6 Sm7 Sm5 0.253(13) 2_454 . . 2_454 ?
O7 Sm7 Sm8 O8 -7.5(3) . . . . ?
S9 Sm7 Sm8 O8 -10.1(2) . . . . ?
S8 Sm7 Sm8 O8 -110.3(2) . . . . ?
Se4 Sm7 Sm8 O8 -114.8(2) . . . . ?
Se5 Sm7 Sm8 O8 112.1(2) 2_454 . . . ?
S11 Sm7 Sm8 O8 100.4(2) 2_454 . . . ?
Se6 Sm7 Sm8 O8 176.22(19) 2_454 . . . ?
Sm6 Sm7 Sm8 O8 -138.0(2) . . . . ?
Sm5 Sm7 Sm8 O8 132.0(2) 2_454 . . . ?
O7 Sm7 Sm8 S12 -106.34(19) . . . 2_454 ?
S9 Sm7 Sm8 S12 -109.01(10) . . . 2_454 ?
S8 Sm7 Sm8 S12 150.85(9) . . . 2_454 ?
Se4 Sm7 Sm8 S12 146.29(7) . . . 2_454 ?
Se5 Sm7 Sm8 S12 13.24(6) 2_454 . . 2_454 ?
S11 Sm7 Sm8 S12 1.53(8) 2_454 . . 2_454 ?
Se6 Sm7 Sm8 S12 77.34(7) 2_454 . . 2_454 ?
Sm6 Sm7 Sm8 S12 123.12(7) . . . 2_454 ?
Sm5 Sm7 Sm8 S12 33.12(6) 2_454 . . 2_454 ?
O7 Sm7 Sm8 S10 89.32(19) . . . . ?
S9 Sm7 Sm8 S10 86.65(9) . . . . ?
S8 Sm7 Sm8 S10 -13.49(8) . . . . ?
Se4 Sm7 Sm8 S10 -18.05(6) . . . . ?
Se5 Sm7 Sm8 S10 -151.10(6) 2_454 . . . ?
S11 Sm7 Sm8 S10 -162.81(8) 2_454 . . . ?
Se6 Sm7 Sm8 S10 -87.00(7) 2_454 . . . ?
Sm6 Sm7 Sm8 S10 -41.22(6) . . . . ?
Sm5 Sm7 Sm8 S10 -131.22(6) 2_454 . . . ?
O7 Sm7 Sm8 Se6 175.64(18) . . . . ?
S9 Sm7 Sm8 Se6 172.98(7) . . . . ?
S8 Sm7 Sm8 Se6 72.83(8) . . . . ?
Se4 Sm7 Sm8 Se6 68.27(5) . . . . ?
Se5 Sm7 Sm8 Se6 -64.78(5) 2_454 . . . ?
S11 Sm7 Sm8 Se6 -76.49(7) 2_454 . . . ?
Se6 Sm7 Sm8 Se6 -0.67(4) 2_454 . . . ?
Sm6 Sm7 Sm8 Se6 45.10(3) . . . . ?
Sm5 Sm7 Sm8 Se6 -44.89(3) 2_454 . . . ?
O7 Sm7 Sm8 S9 2.66(19) . . . . ?
S8 Sm7 Sm8 S9 -100.14(10) . . . . ?
Se4 Sm7 Sm8 S9 -104.71(8) . . . . ?
Se5 Sm7 Sm8 S9 122.25(8) 2_454 . . . ?
S11 Sm7 Sm8 S9 110.54(9) 2_454 . . . ?
Se6 Sm7 Sm8 S9 -173.65(7) 2_454 . . . ?
Sm6 Sm7 Sm8 S9 -127.87(7) . . . . ?
Sm5 Sm7 Sm8 S9 142.13(7) 2_454 . . . ?
O7 Sm7 Sm8 Se5 -119.58(18) . . . 2_454 ?
S9 Sm7 Sm8 Se5 -122.25(8) . . . 2_454 ?
S8 Sm7 Sm8 Se5 137.61(7) . . . 2_454 ?
Se4 Sm7 Sm8 Se5 133.05(4) . . . 2_454 ?
S11 Sm7 Sm8 Se5 -11.71(6) 2_454 . . 2_454 ?
Se6 Sm7 Sm8 Se5 64.11(5) 2_454 . . 2_454 ?
Sm6 Sm7 Sm8 Se5 109.88(4) . . . 2_454 ?
Sm5 Sm7 Sm8 Se5 19.88(3) 2_454 . . 2_454 ?
O7 Sm7 Sm8 Se4 107.37(18) . . . . ?
S9 Sm7 Sm8 Se4 104.71(8) . . . . ?
S8 Sm7 Sm8 Se4 4.56(7) . . . . ?
Se5 Sm7 Sm8 Se4 -133.05(4) 2_454 . . . ?
S11 Sm7 Sm8 Se4 -144.76(7) 2_454 . . . ?
Se6 Sm7 Sm8 Se4 -68.94(5) 2_454 . . . ?
Sm6 Sm7 Sm8 Se4 -23.17(3) . . . . ?
Sm5 Sm7 Sm8 Se4 -113.17(4) 2_454 . . . ?
O7 Sm7 Sm8 Sm6 -139.47(18) . . . 2_454 ?
S9 Sm7 Sm8 Sm6 -142.13(7) . . . 2_454 ?
S8 Sm7 Sm8 Sm6 117.73(7) . . . 2_454 ?
Se4 Sm7 Sm8 Sm6 113.16(4) . . . 2_454 ?
Se5 Sm7 Sm8 Sm6 -19.88(3) 2_454 . . 2_454 ?
S11 Sm7 Sm8 Sm6 -31.60(6) 2_454 . . 2_454 ?
Se6 Sm7 Sm8 Sm6 44.22(3) 2_454 . . 2_454 ?
Sm6 Sm7 Sm8 Sm6 90.00(4) . . . 2_454 ?
Sm5 Sm7 Sm8 Sm6 -0.004(14) 2_454 . . 2_454 ?
O7 Sm7 Se4 Sm6 107.10(18) . . . . ?
S9 Sm7 Se4 Sm6 163.87(6) . . . . ?
S8 Sm7 Se4 Sm6 35.72(6) . . . . ?
Se5 Sm7 Se4 Sm6 -115.08(5) 2_454 . . . ?
S11 Sm7 Se4 Sm6 -59.56(12) 2_454 . . . ?
Se6 Sm7 Se4 Sm6 -31.64(3) 2_454 . . . ?
Sm8 Sm7 Se4 Sm6 -147.86(4) . . . . ?
Sm5 Sm7 Se4 Sm6 -73.63(5) 2_454 . . . ?
O7 Sm7 Se4 Sm5 -177.76(18) . . . . ?
S9 Sm7 Se4 Sm5 -121.00(9) . . . . ?
S8 Sm7 Se4 Sm5 110.85(9) . . . . ?
Se5 Sm7 Se4 Sm5 -39.95(7) 2_454 . . . ?
S11 Sm7 Se4 Sm5 15.57(15) 2_454 . . . ?
Se6 Sm7 Se4 Sm5 43.50(7) 2_454 . . . ?
Sm6 Sm7 Se4 Sm5 75.13(7) . . . . ?
Sm8 Sm7 Se4 Sm5 -72.73(7) . . . . ?
Sm5 Sm7 Se4 Sm5 1.50(7) 2_454 . . . ?
O7 Sm7 Se4 Sm8 -105.04(18) . . . . ?
S9 Sm7 Se4 Sm8 -48.27(6) . . . . ?
S8 Sm7 Se4 Sm8 -176.43(5) . . . . ?
Se5 Sm7 Se4 Sm8 32.78(3) 2_454 . . . ?
S11 Sm7 Se4 Sm8 88.29(12) 2_454 . . . ?
Se6 Sm7 Se4 Sm8 116.22(5) 2_454 . . . ?
Sm6 Sm7 Se4 Sm8 147.86(4) . . . . ?
Sm5 Sm7 Se4 Sm8 74.22(5) 2_454 . . . ?
O6 Sm6 Se4 Sm7 -102.72(19) . . . . ?
S8 Sm6 Se4 Sm7 -36.24(6) . . . . ?
S7 Sm6 Se4 Sm7 -162.47(6) . . . . ?
S12 Sm6 Se4 Sm7 64.75(12) . . . . ?
Se5 Sm6 Se4 Sm7 115.42(4) . . . . ?
Se6 Sm6 Se4 Sm7 31.83(3) 2_454 . . . ?
Sm8 Sm6 Se4 Sm7 73.57(4) 2_454 . . . ?
O6 Sm6 Se4 Sm5 109.70(19) . . . . ?
S8 Sm6 Se4 Sm5 176.18(5) . . . . ?
S7 Sm6 Se4 Sm5 49.95(6) . . . . ?
S12 Sm6 Se4 Sm5 -82.83(12) . . . . ?
Se5 Sm6 Se4 Sm5 -32.16(3) . . . . ?
Se6 Sm6 Se4 Sm5 -115.75(4) 2_454 . . . ?
Sm7 Sm6 Se4 Sm5 -147.58(4) . . . . ?
Sm8 Sm6 Se4 Sm5 -74.01(4) 2_454 . . . ?
O6 Sm6 Se4 Sm8 -178.07(19) . . . . ?
S8 Sm6 Se4 Sm8 -111.59(8) . . . . ?
S7 Sm6 Se4 Sm8 122.17(9) . . . . ?
S12 Sm6 Se4 Sm8 -10.60(14) . . . . ?
Se5 Sm6 Se4 Sm8 40.07(7) . . . . ?
Se6 Sm6 Se4 Sm8 -43.52(7) 2_454 . . . ?
Sm7 Sm6 Se4 Sm8 -75.35(7) . . . . ?
Sm8 Sm6 Se4 Sm8 -1.78(7) 2_454 . . . ?
O5 Sm5 Se4 Sm7 -179.5(2) . . . . ?
S10 Sm5 Se4 Sm7 123.07(9) . . . . ?
S11 Sm5 Se4 Sm7 11.35(15) . . . . ?
Se5 Sm5 Se4 Sm7 -42.76(7) . . . . ?
Se6 Sm5 Se4 Sm7 41.65(7) . . . . ?
S7 Sm5 Se4 Sm7 -123.92(9) . . . . ?
O5 Sm5 Se4 Sm6 -104.4(2) . . . . ?
S10 Sm5 Se4 Sm6 -161.83(6) . . . . ?
S11 Sm5 Se4 Sm6 86.45(12) . . . . ?
Se5 Sm5 Se4 Sm6 32.34(4) . . . . ?
Se6 Sm5 Se4 Sm6 116.75(5) . . . . ?
S7 Sm5 Se4 Sm6 -48.82(6) . . . . ?
O5 Sm5 Se4 Sm8 107.3(2) . . . . ?
S10 Sm5 Se4 Sm8 49.84(6) . . . . ?
S11 Sm5 Se4 Sm8 -61.88(12) . . . . ?
Se5 Sm5 Se4 Sm8 -115.98(5) . . . . ?
Se6 Sm5 Se4 Sm8 -31.58(3) . . . . ?
S7 Sm5 Se4 Sm8 162.85(6) . . . . ?
O8 Sm8 Se4 Sm7 105.9(2) . . . . ?
S12 Sm8 Se4 Sm7 -81.10(12) 2_454 . . . ?
S10 Sm8 Se4 Sm7 162.20(6) . . . . ?
Se6 Sm8 Se4 Sm7 -116.26(4) . . . . ?
S9 Sm8 Se4 Sm7 47.93(6) . . . . ?
Se5 Sm8 Se4 Sm7 -32.44(3) 2_454 . . . ?
Sm6 Sm8 Se4 Sm7 -73.49(4) 2_454 . . . ?
O8 Sm8 Se4 Sm6 -178.8(2) . . . . ?
S12 Sm8 Se4 Sm6 -5.83(15) 2_454 . . . ?
S10 Sm8 Se4 Sm6 -122.53(9) . . . . ?
Se6 Sm8 Se4 Sm6 -40.99(7) . . . . ?
S9 Sm8 Se4 Sm6 123.20(9) . . . . ?
Se5 Sm8 Se4 Sm6 42.83(7) 2_454 . . . ?
Sm7 Sm8 Se4 Sm6 75.27(7) . . . . ?
Sm6 Sm8 Se4 Sm6 1.78(7) 2_454 . . . ?
O8 Sm8 Se4 Sm5 -106.1(2) . . . . ?
S12 Sm8 Se4 Sm5 66.83(12) 2_454 . . . ?
S10 Sm8 Se4 Sm5 -49.87(6) . . . . ?
Se6 Sm8 Se4 Sm5 31.67(3) . . . . ?
S9 Sm8 Se4 Sm5 -164.14(6) . . . . ?
Se5 Sm8 Se4 Sm5 115.49(4) 2_454 . . . ?
Sm7 Sm8 Se4 Sm5 147.93(4) . . . . ?
Sm6 Sm8 Se4 Sm5 74.44(4) 2_454 . . . ?
O5 Sm5 Se5 Sm7 -102.6(2) . . . 2_454 ?
S10 Sm5 Se5 Sm7 92.30(11) . . . 2_454 ?
S11 Sm5 Se5 Sm7 -38.05(5) . . . 2_454 ?
Se6 Sm5 Se5 Sm7 32.82(3) . . . 2_454 ?
S7 Sm5 Se5 Sm7 -171.78(5) . . . 2_454 ?
Se4 Sm5 Se5 Sm7 119.18(4) . . . 2_454 ?
O5 Sm5 Se5 Sm6 105.7(2) . . . . ?
S10 Sm5 Se5 Sm6 -59.31(11) . . . . ?
S11 Sm5 Se5 Sm6 170.34(5) . . . . ?
Se6 Sm5 Se5 Sm6 -118.80(4) . . . . ?
S7 Sm5 Se5 Sm6 36.61(5) . . . . ?
Se4 Sm5 Se5 Sm6 -32.43(3) . . . . ?
O5 Sm5 Se5 Sm8 -178.2(2) . . . 2_454 ?
S10 Sm5 Se5 Sm8 16.73(15) . . . 2_454 ?
S11 Sm5 Se5 Sm8 -113.62(9) . . . 2_454 ?
Se6 Sm5 Se5 Sm8 -42.75(8) . . . 2_454 ?
S7 Sm5 Se5 Sm8 112.65(9) . . . 2_454 ?
Se4 Sm5 Se5 Sm8 43.61(8) . . . 2_454 ?
O6 Sm6 Se5 Sm5 -105.7(2) . . . . ?
S8 Sm6 Se5 Sm5 95.96(11) . . . . ?
S7 Sm6 Se5 Sm5 -37.57(6) . . . . ?
S12 Sm6 Se5 Sm5 -169.62(6) . . . . ?
Se4 Sm6 Se5 Sm5 32.64(3) . . . . ?
Se6 Sm6 Se5 Sm5 119.05(5) 2_454 . . . ?
Sm7 Sm6 Se5 Sm5 75.38(4) . . . . ?
Sm8 Sm6 Se5 Sm5 151.94(4) 2_454 . . . ?
O6 Sm6 Se5 Sm7 176.3(2) . . . 2_454 ?
S8 Sm6 Se5 Sm7 18.02(14) . . . 2_454 ?
S7 Sm6 Se5 Sm7 -115.50(9) . . . 2_454 ?
S12 Sm6 Se5 Sm7 112.44(9) . . . 2_454 ?
Se4 Sm6 Se5 Sm7 -45.29(8) . . . 2_454 ?
Se6 Sm6 Se5 Sm7 41.12(8) 2_454 . . 2_454 ?
Sm7 Sm6 Se5 Sm7 -2.56(8) . . . 2_454 ?
Sm8 Sm6 Se5 Sm7 74.01(8) 2_454 . . 2_454 ?
O6 Sm6 Se5 Sm8 102.3(2) . . . 2_454 ?
S8 Sm6 Se5 Sm8 -55.99(11) . . . 2_454 ?
S7 Sm6 Se5 Sm8 170.49(5) . . . 2_454 ?
S12 Sm6 Se5 Sm8 38.44(6) . . . 2_454 ?
Se4 Sm6 Se5 Sm8 -119.30(5) . . . 2_454 ?
Se6 Sm6 Se5 Sm8 -32.89(3) 2_454 . . 2_454 ?
Sm7 Sm6 Se5 Sm8 -76.56(4) . . . 2_454 ?
O8 Sm8 Se6 Sm5 108.7(2) . . . . ?
S12 Sm8 Se6 Sm5 164.43(6) 2_454 . . . ?
S10 Sm8 Se6 Sm5 37.14(6) . . . . ?
S9 Sm8 Se6 Sm5 -63.95(12) . . . . ?
Se5 Sm8 Se6 Sm5 -116.08(5) 2_454 . . . ?
Se4 Sm8 Se6 Sm5 -32.02(3) . . . . ?
Sm7 Sm8 Se6 Sm5 -74.45(5) . . . . ?
Sm6 Sm8 Se6 Sm5 -149.15(4) 2_454 . . . ?
O8 Sm8 Se6 Sm6 -102.2(2) . . . 2_454 ?
S12 Sm8 Se6 Sm6 -46.42(6) 2_454 . . 2_454 ?
S10 Sm8 Se6 Sm6 -173.72(5) . . . 2_454 ?
S9 Sm8 Se6 Sm6 85.19(12) . . . 2_454 ?
Se5 Sm8 Se6 Sm6 33.07(3) 2_454 . . 2_454 ?
Se4 Sm8 Se6 Sm6 117.13(5) . . . 2_454 ?
Sm7 Sm8 Se6 Sm6 74.69(5) . . . 2_454 ?
O8 Sm8 Se6 Sm7 -175.7(2) . . . 2_454 ?
S12 Sm8 Se6 Sm7 -119.91(9) 2_454 . . 2_454 ?
S10 Sm8 Se6 Sm7 112.80(9) . . . 2_454 ?
S9 Sm8 Se6 Sm7 11.71(15) . . . 2_454 ?
Se5 Sm8 Se6 Sm7 -40.42(8) 2_454 . . 2_454 ?
Se4 Sm8 Se6 Sm7 43.64(8) . . . 2_454 ?
Sm7 Sm8 Se6 Sm7 1.21(8) . . . 2_454 ?
Sm6 Sm8 Se6 Sm7 -73.49(8) 2_454 . . 2_454 ?
O5 Sm5 Se6 Sm8 -108.0(2) . . . . ?
S10 Sm5 Se6 Sm8 -37.16(6) . . . . ?
S11 Sm5 Se6 Sm8 -162.51(6) . . . . ?
Se5 Sm5 Se6 Sm8 116.67(5) . . . . ?
S7 Sm5 Se6 Sm8 60.21(11) . . . . ?
Se4 Sm5 Se6 Sm8 32.07(3) . . . . ?
O5 Sm5 Se6 Sm6 175.6(2) . . . 2_454 ?
S10 Sm5 Se6 Sm6 -113.62(9) . . . 2_454 ?
S11 Sm5 Se6 Sm6 121.02(9) . . . 2_454 ?
Se5 Sm5 Se6 Sm6 40.21(7) . . . 2_454 ?
S7 Sm5 Se6 Sm6 -16.25(14) . . . 2_454 ?
Se4 Sm5 Se6 Sm6 -44.39(8) . . . 2_454 ?
O5 Sm5 Se6 Sm7 103.1(2) . . . 2_454 ?
S10 Sm5 Se6 Sm7 173.89(5) . . . 2_454 ?
S11 Sm5 Se6 Sm7 48.53(6) . . . 2_454 ?
Se5 Sm5 Se6 Sm7 -32.28(3) . . . 2_454 ?
S7 Sm5 Se6 Sm7 -88.74(11) . . . 2_454 ?
Se4 Sm5 Se6 Sm7 -116.88(5) . . . 2_454 ?
O6 Sm6 S7 C37 52.6(4) . . . . ?
S8 Sm6 S7 C37 122.2(3) . . . . ?
S12 Sm6 S7 C37 -17.5(4) . . . . ?
Se5 Sm6 S7 C37 -83.8(3) . . . . ?
Se4 Sm6 S7 C37 -171.1(3) . . . . ?
Se6 Sm6 S7 C37 -139.9(3) 2_454 . . . ?
Sm7 Sm6 S7 C37 174.9(3) . . . . ?
Sm8 Sm6 S7 C37 -75.1(3) 2_454 . . . ?
O6 Sm6 S7 Sm5 173.51(16) . . . . ?
S8 Sm6 S7 Sm5 -116.85(8) . . . . ?
S12 Sm6 S7 Sm5 103.49(9) . . . . ?
Se5 Sm6 S7 Sm5 37.13(5) . . . . ?
Se4 Sm6 S7 Sm5 -50.18(5) . . . . ?
Se6 Sm6 S7 Sm5 -18.93(14) 2_454 . . . ?
Sm7 Sm6 S7 Sm5 -64.13(7) . . . . ?
Sm8 Sm6 S7 Sm5 45.85(8) 2_454 . . . ?
O5 Sm5 S7 C37 -63.8(4) . . . . ?
S10 Sm5 S7 C37 -142.7(4) . . . . ?
S11 Sm5 S7 C37 1.3(4) . . . . ?
Se5 Sm5 S7 C37 68.2(4) . . . . ?
Se6 Sm5 S7 C37 125.6(4) . . . . ?
Se4 Sm5 S7 C37 156.0(4) . . . . ?
O5 Sm5 S7 Sm6 -169.42(18) . . . . ?
S10 Sm5 S7 Sm6 111.64(7) . . . . ?
S11 Sm5 S7 Sm6 -104.34(9) . . . . ?
Se5 Sm5 S7 Sm6 -37.48(5) . . . . ?
Se6 Sm5 S7 Sm6 19.94(14) . . . . ?
Se4 Sm5 S7 Sm6 50.33(5) . . . . ?
O6 Sm6 S8 C43 49.5(4) . . . . ?
S7 Sm6 S8 C43 -22.1(4) . . . . ?
S12 Sm6 S8 C43 126.2(4) . . . . ?
Se5 Sm6 S8 C43 -146.6(3) . . . . ?
Se4 Sm6 S8 C43 -82.6(4) . . . . ?
Se6 Sm6 S8 C43 -171.5(4) 2_454 . . . ?
Sm7 Sm6 S8 C43 -118.8(4) . . . . ?
Sm8 Sm6 S8 C43 172.7(3) 2_454 . . . ?
O6 Sm6 S8 Sm7 168.28(16) . . . . ?
S7 Sm6 S8 Sm7 96.69(9) . . . . ?
S12 Sm6 S8 Sm7 -115.02(8) . . . . ?
Se5 Sm6 S8 Sm7 -27.85(13) . . . . ?
Se4 Sm6 S8 Sm7 36.19(5) . . . . ?
Se6 Sm6 S8 Sm7 -52.75(5) 2_454 . . . ?
Sm8 Sm6 S8 Sm7 -68.54(7) 2_454 . . . ?
O7 Sm7 S8 C43 -53.2(4) . . . . ?
S9 Sm7 S8 C43 11.2(4) . . . . ?
Se4 Sm7 S8 C43 72.6(4) . . . . ?
Se5 Sm7 S8 C43 139.5(4) 2_454 . . . ?
S11 Sm7 S8 C43 -135.6(4) 2_454 . . . ?
Se6 Sm7 S8 C43 162.2(4) 2_454 . . . ?
Sm6 Sm7 S8 C43 109.4(4) . . . . ?
Sm8 Sm7 S8 C43 69.2(4) . . . . ?
Sm5 Sm7 S8 C43 177.9(4) 2_454 . . . ?
O7 Sm7 S8 Sm6 -162.58(16) . . . . ?
S9 Sm7 S8 Sm6 -98.27(8) . . . . ?
Se4 Sm7 S8 Sm6 -36.78(5) . . . . ?
Se5 Sm7 S8 Sm6 30.12(13) 2_454 . . . ?
S11 Sm7 S8 Sm6 114.93(7) 2_454 . . . ?
Se6 Sm7 S8 Sm6 52.73(5) 2_454 . . . ?
Sm8 Sm7 S8 Sm6 -40.19(9) . . . . ?
Sm5 Sm7 S8 Sm6 68.47(7) 2_454 . . . ?
O7 Sm7 S9 C49 -52.8(4) . . . . ?
S8 Sm7 S9 C49 -119.4(3) . . . . ?
Se4 Sm7 S9 C49 174.0(3) . . . . ?
Se5 Sm7 S9 C49 85.5(3) 2_454 . . . ?
S11 Sm7 S9 C49 17.9(3) 2_454 . . . ?
Se6 Sm7 S9 C49 138.2(3) 2_454 . . . ?
Sm6 Sm7 S9 C49 -172.7(3) . . . . ?
Sm8 Sm7 S9 C49 124.8(3) . . . . ?
Sm5 Sm7 S9 C49 75.9(3) 2_454 . . . ?
O7 Sm7 S9 Sm8 -177.65(17) . . . . ?
S8 Sm7 S9 Sm8 115.77(8) . . . . ?
Se4 Sm7 S9 Sm8 49.14(5) . . . . ?
Se5 Sm7 S9 Sm8 -39.35(5) 2_454 . . . ?
S11 Sm7 S9 Sm8 -106.94(8) 2_454 . . . ?
Se6 Sm7 S9 Sm8 13.43(15) 2_454 . . . ?
Sm6 Sm7 S9 Sm8 62.48(7) . . . . ?
Sm5 Sm7 S9 Sm8 -48.96(8) 2_454 . . . ?
O8 Sm8 S9 C49 68.6(4) . . . . ?
S12 Sm8 S9 C49 2.0(4) 2_454 . . . ?
S10 Sm8 S9 C49 147.5(4) . . . . ?
Se6 Sm8 S9 C49 -117.4(4) . . . . ?
Se5 Sm8 S9 C49 -64.3(4) 2_454 . . . ?
Se4 Sm8 S9 C49 -151.6(4) . . . . ?
Sm7 Sm8 S9 C49 -103.3(4) . . . . ?
Sm6 Sm8 S9 C49 -55.1(4) 2_454 . . . ?
O8 Sm8 S9 Sm7 171.85(16) . . . . ?
S12 Sm8 S9 Sm7 105.24(9) 2_454 . . . ?
S10 Sm8 S9 Sm7 -109.26(8) . . . . ?
Se6 Sm8 S9 Sm7 -14.10(14) . . . . ?
Se5 Sm8 S9 Sm7 38.97(5) 2_454 . . . ?
Se4 Sm8 S9 Sm7 -48.31(5) . . . . ?
Sm6 Sm8 S9 Sm7 48.19(8) 2_454 . . . ?
O8 Sm8 S10 C55 -54.2(4) . . . . ?
S12 Sm8 S10 C55 14.2(4) 2_454 . . . ?
Se6 Sm8 S10 C55 75.9(3) . . . . ?
S9 Sm8 S10 C55 -133.3(3) . . . . ?
Se5 Sm8 S10 C55 136.0(3) 2_454 . . . ?
Se4 Sm8 S10 C55 165.1(3) . . . . ?
Sm7 Sm8 S10 C55 179.0(3) . . . . ?
Sm6 Sm8 S10 C55 70.1(4) 2_454 . . . ?
O8 Sm8 S10 Sm5 -167.80(16) . . . . ?
S12 Sm8 S10 Sm5 -99.43(9) 2_454 . . . ?
Se6 Sm8 S10 Sm5 -37.71(5) . . . . ?
S9 Sm8 S10 Sm5 113.10(7) . . . . ?
Se5 Sm8 S10 Sm5 22.37(13) 2_454 . . . ?
Se4 Sm8 S10 Sm5 51.47(5) . . . . ?
Sm7 Sm8 S10 Sm5 65.41(7) . . . . ?
Sm6 Sm8 S10 Sm5 -43.49(8) 2_454 . . . ?
O5 Sm5 S10 C55 55.7(4) . . . . ?
S11 Sm5 S10 C55 -14.8(3) . . . . ?
Se5 Sm5 S10 C55 -136.1(3) . . . . ?
Se6 Sm5 S10 C55 -75.8(3) . . . . ?
S7 Sm5 S10 C55 134.1(3) . . . . ?
Se4 Sm5 S10 C55 -165.0(3) . . . . ?
O5 Sm5 S10 Sm8 169.11(18) . . . . ?
S11 Sm5 S10 Sm8 98.62(8) . . . . ?
Se5 Sm5 S10 Sm8 -22.71(13) . . . . ?
Se6 Sm5 S10 Sm8 37.61(5) . . . . ?
S7 Sm5 S10 Sm8 -112.53(7) . . . . ?
Se4 Sm5 S10 Sm8 -51.55(5) . . . . ?
O5 Sm5 S11 C61 51.1(4) . . . . ?
S10 Sm5 S11 C61 123.7(3) . . . . ?
Se5 Sm5 S11 C61 -82.3(3) . . . . ?
Se6 Sm5 S11 C61 -169.8(3) . . . . ?
S7 Sm5 S11 C61 -15.3(3) . . . . ?
Se4 Sm5 S11 C61 -137.4(3) . . . . ?
O5 Sm5 S11 Sm7 171.40(19) . . . 2_454 ?
S10 Sm5 S11 Sm7 -115.96(8) . . . 2_454 ?
Se5 Sm5 S11 Sm7 38.00(5) . . . 2_454 ?
Se6 Sm5 S11 Sm7 -49.43(5) . . . 2_454 ?
S7 Sm5 S11 Sm7 105.00(9) . . . 2_454 ?
Se4 Sm5 S11 Sm7 -17.09(14) . . . 2_454 ?
O6 Sm6 S12 C67 -71.3(4) . . . . ?
S8 Sm6 S12 C67 -145.8(4) . . . . ?
S7 Sm6 S12 C67 -1.0(4) . . . . ?
Se5 Sm6 S12 C67 66.7(4) . . . . ?
Se4 Sm6 S12 C67 118.7(4) . . . . ?
Se6 Sm6 S12 C67 153.8(4) 2_454 . . . ?
Sm7 Sm6 S12 C67 166.3(4) . . . . ?
Sm8 Sm6 S12 C67 106.7(4) 2_454 . . . ?
O6 Sm6 S12 Sm8 -178.05(16) . . . 2_454 ?
S8 Sm6 S12 Sm8 107.49(7) . . . 2_454 ?
S7 Sm6 S12 Sm8 -107.72(9) . . . 2_454 ?
Se5 Sm6 S12 Sm8 -40.02(5) . . . 2_454 ?
Se4 Sm6 S12 Sm8 11.96(14) . . . 2_454 ?
Se6 Sm6 S12 Sm8 47.09(5) 2_454 . . 2_454 ?
Sm7 Sm6 S12 Sm8 59.63(7) . . . 2_454 ?
Sm6 S7 C37 C42 -143.2(8) . . . . ?
Sm5 S7 C37 C42 121.2(8) . . . . ?
Sm6 S7 C37 C38 29.7(9) . . . . ?
Sm5 S7 C37 C38 -65.9(9) . . . . ?
C42 C37 C38 C39 2.3(15) . . . . ?
S7 C37 C38 C39 -171.0(8) . . . . ?
C37 C38 C39 C40 -0.8(16) . . . . ?
C38 C39 C40 C41 -1.4(17) . . . . ?
C39 C40 C41 C42 2.0(18) . . . . ?
C40 C41 C42 C37 -0.5(19) . . . . ?
C38 C37 C42 C41 -1.7(16) . . . . ?
S7 C37 C42 C41 171.7(9) . . . . ?
Sm6 S8 C43 C48 35.6(9) . . . . ?
Sm7 S8 C43 C48 -61.1(9) . . . . ?
Sm6 S8 C43 C44 -138.3(7) . . . . ?
Sm7 S8 C43 C44 125.0(7) . . . . ?
C48 C43 C44 C45 1.9(15) . . . . ?
S8 C43 C44 C45 176.0(8) . . . . ?
C43 C44 C45 C46 -2.2(17) . . . . ?
C44 C45 C46 C47 1.6(19) . . . . ?
C45 C46 C47 C48 -0.8(18) . . . . ?
C46 C47 C48 C43 0.6(17) . . . . ?
C44 C43 C48 C47 -1.2(15) . . . . ?
S8 C43 C48 C47 -174.9(8) . . . . ?
Sm7 S9 C49 C50 -31.2(9) . . . . ?
Sm8 S9 C49 C50 63.9(9) . . . . ?
Sm7 S9 C49 C54 141.9(7) . . . . ?
Sm8 S9 C49 C54 -123.0(7) . . . . ?
C54 C49 C50 C51 -1.5(14) . . . . ?
S9 C49 C50 C51 171.8(7) . . . . ?
C49 C50 C51 C52 -0.1(15) . . . . ?
C50 C51 C52 C53 1.0(15) . . . . ?
C51 C52 C53 C54 -0.1(16) . . . . ?
C52 C53 C54 C49 -1.7(15) . . . . ?
C50 C49 C54 C53 2.5(14) . . . . ?
S9 C49 C54 C53 -171.1(8) . . . . ?
Sm8 S10 C55 C60 123.3(7) . . . . ?
Sm5 S10 C55 C60 -140.1(7) . . . . ?
Sm8 S10 C55 C56 -55.3(9) . . . . ?
Sm5 S10 C55 C56 41.3(9) . . . . ?
C60 C55 C56 C57 1.0(15) . . . . ?
S10 C55 C56 C57 179.6(8) . . . . ?
C55 C56 C57 C58 1.0(16) . . . . ?
C56 C57 C58 C59 -1.5(17) . . . . ?
C57 C58 C59 C60 -0.1(17) . . . . ?
C56 C55 C60 C59 -2.6(15) . . . . ?
S10 C55 C60 C59 178.7(8) . . . . ?
C58 C59 C60 C55 2.1(16) . . . . ?
Sm5 S11 C61 C62 27.4(9) . . . . ?
Sm7 S11 C61 C62 -69.5(9) 2_454 . . . ?
Sm5 S11 C61 C66 -147.7(7) . . . . ?
Sm7 S11 C61 C66 115.3(7) 2_454 . . . ?
C66 C61 C62 C63 -0.6(14) . . . . ?
S11 C61 C62 C63 -175.9(8) . . . . ?
C61 C62 C63 C64 1.3(16) . . . . ?
C62 C63 C64 C65 -0.7(17) . . . . ?
C63 C64 C65 C66 -0.6(17) . . . . ?
C62 C61 C66 C65 -0.7(15) . . . . ?
S11 C61 C66 C65 174.7(8) . . . . ?
C64 C65 C66 C61 1.3(16) . . . . ?
Sm8 S12 C67 C72 22.6(9) 2_454 . . . ?
Sm6 S12 C67 C72 -74.2(9) . . . . ?
Sm8 S12 C67 C68 -152.5(8) 2_454 . . . ?
Sm6 S12 C67 C68 110.7(8) . . . . ?
C72 C67 C68 C69 -0.4(16) . . . . ?
S12 C67 C68 C69 175.1(9) . . . . ?
C67 C68 C69 C70 -1.5(18) . . . . ?
C68 C69 C70 C71 2.5(17) . . . . ?
C69 C70 C71 C72 -1.7(16) . . . . ?
C70 C71 C72 C67 -0.3(15) . . . . ?
C68 C67 C72 C71 1.3(15) . . . . ?
S12 C67 C72 C71 -174.0(8) . . . . ?
S10 Sm5 O5 C89 -70.1(8) . . . . ?
S11 Sm5 O5 C89 52.0(8) . . . . ?
Se5 Sm5 O5 C89 117.4(8) . . . . ?
Se6 Sm5 O5 C89 0.3(9) . . . . ?
S7 Sm5 O5 C89 -173.8(8) . . . . ?
Se4 Sm5 O5 C89 -122.8(8) . . . . ?
S10 Sm5 O5 C92 121.1(9) . . . . ?
S11 Sm5 O5 C92 -116.8(9) . . . . ?
Se5 Sm5 O5 C92 -51.3(10) . . . . ?
Se6 Sm5 O5 C92 -168.4(9) . . . . ?
S7 Sm5 O5 C92 17.4(9) . . . . ?
Se4 Sm5 O5 C92 68.4(10) . . . . ?
S8 Sm6 O6 C96 -112.7(8) . . . . ?
S7 Sm6 O6 C96 10.7(8) . . . . ?
S12 Sm6 O6 C96 141.7(8) . . . . ?
Se5 Sm6 O6 C96 78.8(8) . . . . ?
Se4 Sm6 O6 C96 -44.4(8) . . . . ?
Se6 Sm6 O6 C96 -162.0(7) 2_454 . . . ?
Sm7 Sm6 O6 C96 -102.5(8) . . . . ?
Sm8 Sm6 O6 C96 140.0(7) 2_454 . . . ?
S8 Sm6 O6 C93 62.8(7) . . . . ?
S7 Sm6 O6 C93 -173.8(7) . . . . ?
S12 Sm6 O6 C93 -42.8(7) . . . . ?
Se5 Sm6 O6 C93 -105.7(7) . . . . ?
Se4 Sm6 O6 C93 131.1(6) . . . . ?
Se6 Sm6 O6 C93 13.5(7) 2_454 . . . ?
Sm7 Sm6 O6 C93 73.0(7) . . . . ?
Sm8 Sm6 O6 C93 -44.5(7) 2_454 . . . ?
S9 Sm7 O7 C100 -57.2(6) . . . . ?
S8 Sm7 O7 C100 70.5(6) . . . . ?
Se4 Sm7 O7 C100 -2.0(7) . . . . ?
Se5 Sm7 O7 C100 -118.4(6) 2_454 . . . ?
S11 Sm7 O7 C100 171.8(6) 2_454 . . . ?
Se6 Sm7 O7 C100 116.1(6) 2_454 . . . ?
Sm6 Sm7 O7 C100 55.6(7) . . . . ?
Sm8 Sm7 O7 C100 -59.2(7) . . . . ?
Sm5 Sm7 O7 C100 178.9(6) 2_454 . . . ?
S9 Sm7 O7 C97 123.6(8) . . . . ?
S8 Sm7 O7 C97 -108.7(8) . . . . ?
Se4 Sm7 O7 C97 178.8(7) . . . . ?
Se5 Sm7 O7 C97 62.4(8) 2_454 . . . ?
S11 Sm7 O7 C97 -7.5(7) 2_454 . . . ?
Se6 Sm7 O7 C97 -63.2(8) 2_454 . . . ?
Sm6 Sm7 O7 C97 -123.6(7) . . . . ?
Sm8 Sm7 O7 C97 121.6(7) . . . . ?
Sm5 Sm7 O7 C97 -0.3(8) 2_454 . . . ?
S12 Sm8 O8 C104 116.8(8) 2_454 . . . ?
S10 Sm8 O8 C104 -118.2(8) . . . . ?
Se6 Sm8 O8 C104 170.6(7) . . . . ?
S9 Sm8 O8 C104 -13.0(8) . . . . ?
Se5 Sm8 O8 C104 55.0(9) 2_454 . . . ?
Se4 Sm8 O8 C104 -66.6(9) . . . . ?
Sm7 Sm8 O8 C104 -5.7(9) . . . . ?
Sm6 Sm8 O8 C104 112.8(8) 2_454 . . . ?
S12 Sm8 O8 C101 -58.3(7) 2_454 . . . ?
S10 Sm8 O8 C101 66.6(7) . . . . ?
Se6 Sm8 O8 C101 -4.6(8) . . . . ?
S9 Sm8 O8 C101 171.8(7) . . . . ?
Se5 Sm8 O8 C101 -120.1(7) 2_454 . . . ?
Se4 Sm8 O8 C101 118.3(7) . . . . ?
Sm7 Sm8 O8 C101 179.2(7) . . . . ?
Sm6 Sm8 O8 C101 -62.4(8) 2_454 . . . ?
C92 O5 C89 C90 23.7(12) . . . . ?
Sm5 O5 C89 C90 -147.1(8) . . . . ?
O5 C89 C90 C91 -35.4(13) . . . . ?
C89 C90 C91 C92 33.0(16) . . . . ?
C90 C91 C92 O5 -18.3(17) . . . . ?
C89 O5 C92 C91 -3.5(14) . . . . ?
Sm5 O5 C92 C91 167.2(9) . . . . ?
C96 O6 C93 C94 13.5(11) . . . . ?
Sm6 O6 C93 C94 -163.2(7) . . . . ?
O6 C93 C94 C95 9.0(13) . . . . ?
C93 C94 C95 C96 -26.8(12) . . . . ?
C93 O6 C96 C95 -30.7(10) . . . . ?
Sm6 O6 C96 C95 145.3(7) . . . . ?
C94 C95 C96 O6 35.3(11) . . . . ?
C100 O7 C97 C98 -36.1(10) . . . . ?
Sm7 O7 C97 C98 143.3(7) . . . . ?
O7 C97 C98 C99 24.8(12) . . . . ?
C97 C98 C99 C100 -5.1(13) . . . . ?
C97 O7 C100 C99 33.9(10) . . . . ?
Sm7 O7 C100 C99 -145.5(7) . . . . ?
C98 C99 C100 O7 -17.1(12) . . . . ?
C104 O8 C101 C102 -32.7(12) . . . . ?
Sm8 O8 C101 C102 143.4(8) . . . . ?
O8 C101 C102 C103 29.0(14) . . . . ?
C101 C102 C103 C104 -15.2(16) . . . . ?
C101 O8 C104 C103 22.9(12) . . . . ?
Sm8 O8 C104 C103 -152.8(8) . . . . ?
C102 C103 C104 O8 -4.5(15) . . . . ?
C108 O9 C105 C106 26.8(15) . . . . ?
O9 C105 C106 C107 -19.9(17) . . . . ?
C105 C106 C107 C108 6(2) . . . . ?
C105 O9 C108 C107 -23.7(18) . . . . ?
C106 C107 C108 O9 11(2) . . . . ?
C4A O1A C1A C2A 10(5) . . . . ?
O1A C1A C2A C3A 2(6) . . . . ?
C1A C2A C3A C4A -13(5) . . . . ?
C1A O1A C4A C3A -18(5) . . . . ?
C2A C3A C4A O1A 20(5) . . . . ?
C4B O1B C1B C2B 20(8) . . . . ?
O1B C1B C2B C3B -7(10) . . . . ?
C1B C2B C3B C4B -9(10) . . . . ?
C1B O1B C4B C3B -25(6) . . . . ?
C2B C3B C4B O1B 21(8) . . . . ?
C4C O1C C1C C2C 26(3) . . . . ?
O1C C1C C2C C3C -26(3) . . . . ?
C1C C2C C3C C4C 16(3) . . . . ?
C1C O1C C4C C3C -16(3) . . . . ?
C2C C3C C4C O1C 0(4) . . . . ?
C4D O1D C1D C2D 20(4) . . . . ?
O1D C1D C2D C3D 1(5) . . . . ?
C1D C2D C3D C4D -21(5) . . . . ?
C1D O1D C4D C3D -32(3) . . . . ?
C2D C3D C4D O1D 33(4) . . . . ?
